data_4075922
loop_
_publ_author_name
'Bruce, Michael I.'
'Costuas, Karine'
'Davin, Thomas'
'Ellis, Benjamin G.'
'Halet, Jean-Fran\,cois'
'Lapinte, Claude'
'Low, Paul J.'
'Smith, Mark E.'
'Skelton, Brian W.'
'Toupet, Loic'
'White, Allan H.'

_publ_section_title
;
 Iron versus Ruthenium:&#x00A0; Dramatic Changes in Electronic Structure
 Result from Replacement of One Fe by Ru in
 [{Cp*(dppe)Fe}-CC-CC-{Fe(dppe)Cp*}]n+(n= 0, 1, 2)
;
_journal_issue 16
_journal_name_full Organometallics
_journal_page_first 3864
_journal_paper_doi 10.1021/om050293a
_journal_volume 24
_journal_year 2005
_chemical_formula_sum 'C78 H82 Cl4 F12 Fe O P6 Ru'
_chemical_formula_weight 1747.98
_chemical_name_systematic
;
 ?
;
_space_group_IT_number 2
_symmetry_cell_setting triclinic
_symmetry_space_group_name_Hall '-P 1'
_symmetry_space_group_name_H-M 'P -1'
_atom_sites_solution_hydrogens geom
_atom_sites_solution_primary direct
_atom_sites_solution_secondary difmap
_audit_creation_method SHELXL-97
_cell_angle_alpha 73.8673(7)
_cell_angle_beta 89.2884(6)
_cell_angle_gamma 66.3856(5)
_cell_formula_units_Z 2
_cell_length_a 12.9851(2)
_cell_length_b 15.3597(2)
_cell_length_c 21.9668(3)
_cell_measurement_temperature 293(2)
_cell_volume 3831.85(10)
_computing_structure_refinement 'SHELXL-97 (Sheldrick, 1997)'
_computing_structure_solution 'SHELXS-97 (Sheldrick, 1990)'
_diffrn_ambient_temperature 293(2)
_diffrn_measured_fraction_theta_full 0.990
_diffrn_measured_fraction_theta_max 0.990
_diffrn_radiation_monochromator graphite
_diffrn_radiation_source 'fine-focus sealed tube'
_diffrn_radiation_type MoK\a
_diffrn_radiation_wavelength 0.71069
_diffrn_reflns_av_R_equivalents 0.0000
_diffrn_reflns_av_sigmaI/netI 0.0473
_diffrn_reflns_limit_h_max 16
_diffrn_reflns_limit_h_min 0
_diffrn_reflns_limit_k_max 19
_diffrn_reflns_limit_k_min -17
_diffrn_reflns_limit_l_max 28
_diffrn_reflns_limit_l_min -28
_diffrn_reflns_number 17415
_diffrn_reflns_theta_full 27.50
_diffrn_reflns_theta_max 27.50
_diffrn_reflns_theta_min 1.54
_exptl_absorpt_coefficient_mu 0.726
_exptl_crystal_colour red
_exptl_crystal_density_diffrn 1.515
_exptl_crystal_density_method 'not measured'
_exptl_crystal_description block
_exptl_crystal_F_000 1788
_exptl_crystal_size_max 0.33
_exptl_crystal_size_mid 0.26
_exptl_crystal_size_min 0.24
_refine_diff_density_max 2.255
_refine_diff_density_min -1.954
_refine_diff_density_rms 0.112
_refine_ls_extinction_coef 0.0009(3)
_refine_ls_extinction_expression Fc^*^=kFc[1+0.001xFc^2^\l^3^/sin(2\q)]^-1/4^
_refine_ls_extinction_method SHELXL
_refine_ls_goodness_of_fit_ref 1.049
_refine_ls_hydrogen_treatment mixed
_refine_ls_matrix_type full
_refine_ls_number_parameters 946
_refine_ls_number_reflns 17415
_refine_ls_number_restraints 0
_refine_ls_restrained_S_all 1.049
_refine_ls_R_factor_all 0.0740
_refine_ls_R_factor_gt 0.0579
_refine_ls_shift/su_max 3.426
_refine_ls_shift/su_mean 0.022
_refine_ls_structure_factor_coef Fsqd
_refine_ls_weighting_details 'calc w=1/[\s^2^(Fo^2^)+(0.0700P)^2^+11.5256P] where P=(Fo^2^+2Fc^2^)/3'
_refine_ls_weighting_scheme calc
_refine_ls_wR_factor_gt 0.1452
_refine_ls_wR_factor_ref 0.1578
_reflns_number_gt 14122
_reflns_number_total 17415
_reflns_threshold_expression >2sigma(I)
_cod_data_source_file om050293asi20050418_054435.cif
_cod_data_source_block 7(PF6)2
_cod_original_cell_volume 3831.85(9)
_cod_original_sg_symbol_H-M P-1
_cod_database_code 4075922

loop_
_symmetry_equiv_pos_as_xyz
'x, y, z'
'-x, -y, -z'

loop_
_atom_site_label
_atom_site_type_symbol
_atom_site_fract_x
_atom_site_fract_y
_atom_site_fract_z
_atom_site_U_iso_or_equiv
_atom_site_adp_type
_atom_site_occupancy
_atom_site_symmetry_multiplicity
_atom_site_calc_flag
_atom_site_refinement_flags
_atom_site_disorder_assembly
_atom_site_disorder_group
O1 O 0.6455(6) 0.7423(6) 1.0420(4) 0.083(2) Uiso 0.70 1 d P . .
Ru1 Ru 0.5918(6) 0.7917(5) 0.7082(3) 0.0125(5) Uani 0.53(3) 1 d P A 1
Fe2 Fe 0.8630(8) 0.2336(6) 0.7911(4) 0.0076(7) Uani 0.59(4) 1 d P B 1
Fe1 Fe 0.6134(10) 0.7819(7) 0.7072(4) 0.0090(8) Uani 0.58(4) 1 d P A 2
Ru2 Ru 0.8463(8) 0.2458(6) 0.7964(4) 0.0118(7) Uani 0.38(3) 1 d P B 2
P1 P 0.70044(7) 0.21013(6) 0.82307(4) 0.01837(18) Uani 1 1 d . . .
P2 P 0.80806(7) 0.22713(6) 0.69844(4) 0.01786(18) Uani 1 1 d . . .
P41 P 0.43510(7) 0.80895(6) 0.65810(4) 0.01807(18) Uani 1 1 d . . .
P42 P 0.49161(7) 0.81620(6) 0.79027(4) 0.01856(19) Uani 1 1 d . . .
P51 P 0.89117(9) 0.28444(8) 1.11312(5) 0.0339(2) Uani 1 1 d . . .
P52 P 0.29546(9) 0.33676(7) 0.63563(5) 0.0259(2) Uani 1 1 d . . .
F1 F 0.9380(4) 0.2860(3) 1.04729(18) 0.0844(12) Uani 1 1 d . . .
F2 F 0.8181(3) 0.2305(3) 1.0939(3) 0.0975(15) Uani 1 1 d . . .
F3 F 0.9914(3) 0.1771(2) 1.14434(18) 0.0605(9) Uani 1 1 d . . .
F4 F 0.8414(5) 0.2782(4) 1.1789(2) 0.131(2) Uani 1 1 d . . .
F5 F 0.9645(4) 0.3328(3) 1.1315(3) 0.1084(19) Uani 1 1 d . . .
F6 F 0.7932(3) 0.3898(3) 1.08256(18) 0.0815(12) Uani 1 1 d . . .
F11 F 0.2991(3) 0.3495(2) 0.70509(13) 0.0471(7) Uani 1 1 d . . .
F12 F 0.3516(3) 0.4130(2) 0.60931(16) 0.0551(8) Uani 1 1 d . . .
F13 F 0.1726(2) 0.42687(19) 0.61760(13) 0.0445(6) Uani 1 1 d . . .
F14 F 0.2899(2) 0.32346(18) 0.56600(11) 0.0386(6) Uani 1 1 d . . .
F15 F 0.2385(2) 0.26067(19) 0.66144(12) 0.0372(6) Uani 1 1 d . . .
F16 F 0.4173(2) 0.2465(2) 0.65405(15) 0.0516(7) Uani 1 1 d . . .
Cl1 Cl 0.12252(11) 0.75355(9) 0.54583(6) 0.0460(3) Uani 1 1 d . . .
Cl2 Cl 0.14535(11) 0.66271(10) 0.68338(7) 0.0526(3) Uani 1 1 d . . .
Cl3 Cl 0.8700(3) 0.6361(3) 1.00242(12) 0.1333(12) Uani 1 1 d . . .
Cl4 Cl 0.7768(3) 0.6882(2) 1.1148(2) 0.1524(14) Uani 1 1 d . . .
C1 C 1.0050(3) 0.2693(3) 0.7979(2) 0.0281(8) Uani 1 1 d . . .
C2 C 1.0394(3) 0.1691(3) 0.79599(18) 0.0244(7) Uani 1 1 d . B .
C3 C 1.0074(3) 0.1153(3) 0.85115(18) 0.0242(7) Uani 1 1 d . . .
C4 C 0.9522(3) 0.1821(3) 0.88711(18) 0.0252(7) Uani 1 1 d . B .
C5 C 0.9517(3) 0.2770(3) 0.85462(19) 0.0261(8) Uani 1 1 d . B .
C6 C 1.0269(4) 0.3502(3) 0.7504(2) 0.0383(10) Uani 1 1 d . B .
H6A H 1.0640 0.3257 0.7167 0.046 Uiso 1 1 calc R . .
H6B H 1.0743 0.3702 0.7714 0.046 Uiso 1 1 calc R . .
H6C H 0.9564 0.4063 0.7329 0.046 Uiso 1 1 calc R . .
C7 C 1.1132(3) 0.1230(3) 0.7503(2) 0.0304(8) Uani 1 1 d . . .
H7A H 1.1228 0.1739 0.7170 0.036 Uiso 1 1 calc R B .
H7B H 1.0783 0.0901 0.7321 0.036 Uiso 1 1 calc R . .
H7C H 1.1857 0.0754 0.7726 0.036 Uiso 1 1 calc R . .
C8 C 1.0505(3) 0.0038(3) 0.8753(2) 0.0312(8) Uani 1 1 d . B .
H8A H 1.0842 -0.0243 0.8422 0.037 Uiso 1 1 calc R . .
H8B H 0.9887 -0.0141 0.8877 0.037 Uiso 1 1 calc R . .
H8C H 1.1060 -0.0214 0.9115 0.037 Uiso 1 1 calc R . .
C9 C 0.9191(3) 0.1539(3) 0.95260(18) 0.0315(9) Uani 1 1 d . . .
H9A H 0.9269 0.0864 0.9639 0.038 Uiso 1 1 calc R B .
H9B H 0.8419 0.1973 0.9536 0.038 Uiso 1 1 calc R . .
H9C H 0.9673 0.1600 0.9825 0.038 Uiso 1 1 calc R . .
C10 C 0.9122(4) 0.3654(3) 0.8791(2) 0.0343(9) Uani 1 1 d . . .
H10A H 0.9202 0.4199 0.8483 0.041 Uiso 1 1 calc R B .
H10B H 0.9568 0.3489 0.9185 0.041 Uiso 1 1 calc R . .
H10C H 0.8341 0.3841 0.8862 0.041 Uiso 1 1 calc R . .
C11 C 0.6471(3) 0.1809(3) 0.75753(17) 0.0223(7) Uani 1 1 d . B .
H11A H 0.6915 0.1122 0.7591 0.027 Uiso 1 1 calc R . .
H11B H 0.5688 0.1910 0.7607 0.027 Uiso 1 1 calc R . .
C12 C 0.6575(3) 0.2513(3) 0.69520(16) 0.0211(7) Uani 1 1 d . B .
H12A H 0.6110 0.3201 0.6925 0.025 Uiso 1 1 calc R . .
H12B H 0.6343 0.2371 0.6586 0.025 Uiso 1 1 calc R . .
C13 C 0.7146(3) 0.1087(3) 0.89381(17) 0.0216(7) Uani 1 1 d . B .
C14 C 0.7801(3) 0.0106(3) 0.89422(18) 0.0245(7) Uani 1 1 d . . .
H14 H 0.8107 -0.0020 0.8575 0.029 Uiso 1 1 calc R B .
C15 C 0.7997(3) -0.0685(3) 0.9494(2) 0.0313(8) Uani 1 1 d . B .
H15 H 0.8412 -0.1337 0.9490 0.038 Uiso 1 1 calc R . .
C16 C 0.7573(4) -0.0495(3) 1.0045(2) 0.0338(9) Uani 1 1 d . . .
H16 H 0.7727 -0.1019 1.0417 0.041 Uiso 1 1 calc R B .
C17 C 0.6916(4) 0.0474(3) 1.00481(19) 0.0321(9) Uani 1 1 d . B .
H17 H 0.6624 0.0594 1.0420 0.039 Uiso 1 1 calc R . .
C18 C 0.6692(3) 0.1266(3) 0.94948(18) 0.0259(7) Uani 1 1 d . . .
H18 H 0.6242 0.1913 0.9496 0.031 Uiso 1 1 calc R B .
C19 C 0.5806(3) 0.3197(3) 0.83159(17) 0.0222(7) Uani 1 1 d . B .
C20 C 0.5984(3) 0.3785(3) 0.86480(18) 0.0253(7) Uani 1 1 d . . .
H20 H 0.6692 0.3582 0.8863 0.030 Uiso 1 1 calc R B .
C21 C 0.5110(4) 0.4672(3) 0.86600(19) 0.0304(8) Uani 1 1 d . B .
H21 H 0.5236 0.5057 0.8886 0.037 Uiso 1 1 calc R . .
C22 C 0.4056(4) 0.4988(3) 0.8340(2) 0.0340(9) Uani 1 1 d . . .
H22 H 0.3479 0.5591 0.8341 0.041 Uiso 1 1 calc R B .
C23 C 0.3865(4) 0.4403(3) 0.8021(2) 0.0393(10) Uani 1 1 d . B .
H23 H 0.3153 0.4606 0.7811 0.047 Uiso 1 1 calc R . .
C24 C 0.4736(3) 0.3507(3) 0.8010(2) 0.0332(9) Uani 1 1 d . . .
H24 H 0.4598 0.3114 0.7796 0.040 Uiso 1 1 calc R B .
C25 C 0.9331(3) 0.2960(3) 0.61016(19) 0.0284(8) Uani 1 1 d . . .
C26 C 0.9534(4) 0.3685(3) 0.5639(2) 0.0315(8) Uani 1 1 d . B .
H26 H 1.0253 0.3542 0.5510 0.038 Uiso 1 1 calc R . .
C27 C 0.8670(4) 0.4619(3) 0.53705(19) 0.0323(9) Uani 1 1 d . . .
H27 H 0.8804 0.5099 0.5057 0.039 Uiso 1 1 calc R B .
C28 C 0.7604(4) 0.4831(3) 0.5574(2) 0.0339(9) Uani 1 1 d . B .
H28 H 0.7021 0.5455 0.5393 0.041 Uiso 1 1 calc R . .
C29 C 0.7401(3) 0.4122(3) 0.60429(19) 0.0290(8) Uani 1 1 d . . .
H29 H 0.6686 0.4275 0.6180 0.035 Uiso 1 1 calc R B .
C30 C 0.8263(3) 0.3184(3) 0.63097(17) 0.0223(7) Uani 1 1 d . B .
H30 H 0.8127 0.2708 0.6626 0.027 Uiso 1 1 calc R . .
C31 C 0.8639(3) 0.1126(3) 0.67486(17) 0.0211(7) Uani 1 1 d . B .
C32 C 0.8352(3) 0.1203(3) 0.61171(18) 0.0248(7) Uani 1 1 d . . .
H32 H 0.7969 0.1826 0.5822 0.030 Uiso 1 1 calc R B .
C33 C 0.8639(4) 0.0348(3) 0.5933(2) 0.0309(8) Uani 1 1 d . B .
H33 H 0.8433 0.0398 0.5517 0.037 Uiso 1 1 calc R . .
C34 C 0.9233(4) -0.0584(3) 0.6370(2) 0.0321(9) Uani 1 1 d . . .
H34 H 0.9430 -0.1155 0.6244 0.038 Uiso 1 1 calc R B .
C35 C 0.9529(3) -0.0660(3) 0.6989(2) 0.0303(8) Uani 1 1 d . B .
H35 H 0.9936 -0.1283 0.7278 0.036 Uiso 1 1 calc R . .
C36 C 0.9222(3) 0.0193(3) 0.71831(18) 0.0237(7) Uani 1 1 d . . .
H36 H 0.9407 0.0136 0.7604 0.028 Uiso 1 1 calc R B .
C37 C 0.7634(3) 0.3715(3) 0.76251(16) 0.0214(7) Uani 1 1 d . . .
C38 C 0.7104(3) 0.4649(3) 0.74701(17) 0.0222(7) Uani 1 1 d . A .
C41 C 0.7473(3) 0.7671(3) 0.65188(19) 0.0250(7) Uani 1 1 d . . .
C42 C 0.7861(3) 0.7453(3) 0.71730(18) 0.0252(7) Uani 1 1 d . A .
C43 C 0.7319(3) 0.8335(3) 0.73536(18) 0.0244(7) Uani 1 1 d . . .
C44 C 0.6608(3) 0.9114(3) 0.68091(17) 0.0218(7) Uani 1 1 d . A .
C45 C 0.6699(3) 0.8701(3) 0.62972(17) 0.0231(7) Uani 1 1 d . A .
C46 C 0.7881(4) 0.6972(3) 0.6121(2) 0.0370(10) Uani 1 1 d . A .
H46A H 0.8395 0.6327 0.6383 0.044 Uiso 1 1 calc R . .
H46B H 0.8262 0.7221 0.5785 0.044 Uiso 1 1 calc R . .
H46C H 0.7247 0.6919 0.5939 0.044 Uiso 1 1 calc R . .
C47 C 0.8753(3) 0.6489(3) 0.7578(2) 0.0364(10) Uani 1 1 d . . .
H47A H 0.8977 0.6011 0.7345 0.044 Uiso 1 1 calc R A .
H47B H 0.8456 0.6245 0.7959 0.044 Uiso 1 1 calc R . .
H47C H 0.9397 0.6594 0.7691 0.044 Uiso 1 1 calc R . .
C48 C 0.7586(4) 0.8474(4) 0.7977(2) 0.0343(9) Uani 1 1 d . A .
H48A H 0.7104 0.9135 0.7984 0.041 Uiso 1 1 calc R . .
H48B H 0.8363 0.8377 0.8021 0.041 Uiso 1 1 calc R . .
H48C H 0.7463 0.7998 0.8324 0.041 Uiso 1 1 calc R . .
C49 C 0.6086(3) 1.0200(3) 0.6755(2) 0.0303(8) Uani 1 1 d . . .
H49A H 0.6131 1.0283 0.7170 0.036 Uiso 1 1 calc R A .
H49B H 0.5308 1.0485 0.6581 0.036 Uiso 1 1 calc R . .
H49C H 0.6485 1.0528 0.6479 0.036 Uiso 1 1 calc R . .
C50 C 0.6221(4) 0.9275(3) 0.56164(18) 0.0304(8) Uani 1 1 d . . .
H50A H 0.6396 0.8824 0.5364 0.036 Uiso 1 1 calc R A .
H50B H 0.6546 0.9745 0.5456 0.036 Uiso 1 1 calc R . .
H50C H 0.5415 0.9624 0.5593 0.036 Uiso 1 1 calc R . .
C51 C 0.3546(3) 0.7722(3) 0.72157(18) 0.0235(7) Uani 1 1 d . A .
H51A H 0.2797 0.7857 0.7040 0.028 Uiso 1 1 calc R . .
H51B H 0.3931 0.7018 0.7441 0.028 Uiso 1 1 calc R . .
C52 C 0.3467(3) 0.8345(3) 0.76661(17) 0.0244(7) Uani 1 1 d . A .
H52A H 0.3121 0.8134 0.8040 0.029 Uiso 1 1 calc R . .
H52B H 0.3008 0.9043 0.7452 0.029 Uiso 1 1 calc R . .
C53 C 0.3290(3) 0.9324(2) 0.61401(16) 0.0192(6) Uani 1 1 d . A .
C54 C 0.3439(3) 1.0182(3) 0.61222(17) 0.0218(7) Uani 1 1 d . . .
H54 H 0.4102 1.0128 0.6317 0.026 Uiso 1 1 calc R A .
C55 C 0.2600(3) 1.1115(3) 0.58143(18) 0.0276(8) Uani 1 1 d . A .
H55 H 0.2706 1.1685 0.5798 0.033 Uiso 1 1 calc R . .
C56 C 0.1607(3) 1.1197(3) 0.55326(19) 0.0296(8) Uani 1 1 d . . .
H56 H 0.1047 1.1823 0.5326 0.035 Uiso 1 1 calc R A .
C57 C 0.1441(3) 1.0352(3) 0.55553(19) 0.0285(8) Uani 1 1 d . A .
H57 H 0.0766 1.0412 0.5370 0.034 Uiso 1 1 calc R . .
C58 C 0.2282(3) 0.9415(3) 0.58556(18) 0.0244(7) Uani 1 1 d . . .
H58 H 0.2173 0.8848 0.5867 0.029 Uiso 1 1 calc R A .
C59 C 0.4416(3) 0.7381(3) 0.60276(18) 0.0219(7) Uani 1 1 d . A .
C60 C 0.4527(3) 0.7775(3) 0.53902(18) 0.0260(8) Uani 1 1 d . . .
H60 H 0.4557 0.8394 0.5256 0.031 Uiso 1 1 calc R A .
C61 C 0.4594(3) 0.7258(3) 0.4951(2) 0.0316(9) Uani 1 1 d . A .
H61 H 0.4682 0.7522 0.4528 0.038 Uiso 1 1 calc R . .
C62 C 0.4528(3) 0.6341(3) 0.5151(2) 0.0345(9) Uani 1 1 d . . .
H62 H 0.4552 0.5997 0.4859 0.041 Uiso 1 1 calc R A .
C63 C 0.4426(3) 0.5944(3) 0.5779(2) 0.0322(9) Uani 1 1 d . A .
H63 H 0.4391 0.5327 0.5910 0.039 Uiso 1 1 calc R . .
C64 C 0.4373(3) 0.6452(3) 0.6225(2) 0.0276(8) Uani 1 1 d . . .
H64 H 0.4310 0.6173 0.6650 0.033 Uiso 1 1 calc R A .
C65 C 0.5356(3) 0.7136(3) 0.86437(17) 0.0224(7) Uani 1 1 d . A .
C66 C 0.6462(3) 0.6405(3) 0.87866(17) 0.0245(7) Uani 1 1 d . . .
H66 H 0.6978 0.6406 0.8489 0.029 Uiso 1 1 calc R A .
C67 C 0.6791(3) 0.5672(3) 0.93771(19) 0.0291(8) Uani 1 1 d . A .
H67 H 0.7534 0.5195 0.9477 0.035 Uiso 1 1 calc R . .
C68 C 0.6020(4) 0.5652(3) 0.98152(18) 0.0321(9) Uani 1 1 d . . .
H68 H 0.6238 0.5152 1.0204 0.039 Uiso 1 1 calc R A .
C69 C 0.4915(4) 0.6381(3) 0.96733(19) 0.0313(8) Uani 1 1 d . A .
H69 H 0.4397 0.6369 0.9968 0.038 Uiso 1 1 calc R . .
C70 C 0.4586(3) 0.7123(3) 0.90936(18) 0.0263(8) Uani 1 1 d . . .
H70 H 0.3851 0.7615 0.9003 0.032 Uiso 1 1 calc R A .
C71 C 0.4731(3) 0.9217(3) 0.81902(17) 0.0203(7) Uani 1 1 d . A .
C72 C 0.5261(3) 0.9081(3) 0.87792(18) 0.0245(7) Uani 1 1 d . . .
H72 H 0.5700 0.8440 0.9038 0.029 Uiso 1 1 calc R A .
C73 C 0.5139(3) 0.9894(3) 0.89829(19) 0.0293(8) Uani 1 1 d . A .
H73 H 0.5507 0.9796 0.9373 0.035 Uiso 1 1 calc R . .
C74 C 0.4471(3) 1.0850(3) 0.8606(2) 0.0317(9) Uani 1 1 d . . .
H74 H 0.4374 1.1392 0.8747 0.038 Uiso 1 1 calc R A .
C75 C 0.3949(3) 1.0998(3) 0.8019(2) 0.0305(8) Uani 1 1 d . A .
H75 H 0.3507 1.1642 0.7764 0.037 Uiso 1 1 calc R . .
C76 C 0.4078(3) 1.0193(3) 0.78049(18) 0.0248(7) Uani 1 1 d . . .
H76 H 0.3732 1.0300 0.7407 0.030 Uiso 1 1 calc R A .
C77 C 0.6274(3) 0.6549(3) 0.72783(17) 0.0214(7) Uani 1 1 d . . .
C78 C 0.6628(3) 0.5627(3) 0.73606(17) 0.0224(7) Uani 1 1 d . A .
C79 C 0.1506(4) 0.6418(3) 0.6073(3) 0.0459(12) Uani 1 1 d . . .
H79A H 0.2249 0.5923 0.6052 0.055 Uiso 1 1 calc R . .
H79B H 0.0952 0.6165 0.6015 0.055 Uiso 1 1 calc R . .
C80 C 0.7979(10) 0.6091(8) 1.0704(4) 0.110(4) Uani 1 1 d . . .
H80A H 0.7254 0.6131 1.0560 0.133 Uiso 1 1 calc R . .
H80B H 0.8419 0.5414 1.0969 0.133 Uiso 1 1 calc R . .

loop_
_atom_site_aniso_label
_atom_site_aniso_U_11
_atom_site_aniso_U_22
_atom_site_aniso_U_33
_atom_site_aniso_U_23
_atom_site_aniso_U_13
_atom_site_aniso_U_12
Ru1 0.0030(12) 0.0129(10) 0.0192(5) -0.0060(5) 0.0041(9) -0.0003(9)
Fe2 0.0031(16) 0.0057(14) 0.0137(11) -0.0111(8) 0.0097(9) 0.0034(11)
Fe1 0.000(2) 0.0061(12) 0.0163(7) -0.0040(7) 0.0048(14) 0.0038(15)
Ru2 0.0078(15) 0.0105(13) 0.0168(10) -0.0118(7) 0.0094(8) 0.0016(11)
P1 0.0209(4) 0.0194(4) 0.0179(4) -0.0070(3) 0.0053(3) -0.0105(3)
P2 0.0205(4) 0.0163(4) 0.0169(4) -0.0051(3) 0.0049(3) -0.0077(3)
P41 0.0202(4) 0.0161(4) 0.0191(4) -0.0054(3) 0.0017(3) -0.0087(3)
P42 0.0197(4) 0.0186(4) 0.0174(4) -0.0049(3) 0.0029(3) -0.0084(3)
P51 0.0299(5) 0.0308(5) 0.0293(5) -0.0069(4) 0.0033(4) -0.0024(4)
P52 0.0300(5) 0.0209(4) 0.0292(5) -0.0051(4) 0.0025(4) -0.0145(4)
F1 0.105(3) 0.099(3) 0.053(2) -0.036(2) 0.034(2) -0.037(3)
F2 0.047(2) 0.075(3) 0.154(4) -0.004(3) -0.024(2) -0.0282(19)
F3 0.0396(16) 0.0378(15) 0.094(3) -0.0210(16) -0.0119(16) -0.0049(13)
F4 0.136(4) 0.113(4) 0.056(2) 0.002(2) 0.045(3) 0.017(3)
F5 0.119(4) 0.053(2) 0.148(4) -0.029(2) -0.072(3) -0.027(2)
F6 0.077(2) 0.0486(19) 0.065(2) -0.0081(17) -0.0103(19) 0.0219(17)
F11 0.0621(18) 0.0496(16) 0.0396(15) -0.0211(13) -0.0017(13) -0.0276(14)
F12 0.0635(19) 0.0451(16) 0.074(2) -0.0135(15) 0.0156(16) -0.0431(15)
F13 0.0400(14) 0.0334(13) 0.0464(16) -0.0081(12) 0.0019(12) -0.0039(11)
F14 0.0591(16) 0.0349(13) 0.0272(12) -0.0087(10) 0.0137(11) -0.0255(12)
F15 0.0537(15) 0.0390(13) 0.0354(13) -0.0146(11) 0.0175(11) -0.0336(12)
F16 0.0317(14) 0.0411(15) 0.0608(19) -0.0011(14) 0.0059(13) -0.0035(12)
Cl1 0.0505(7) 0.0407(6) 0.0415(6) -0.0125(5) -0.0050(5) -0.0130(5)
Cl2 0.0479(7) 0.0507(7) 0.0510(7) -0.0022(6) 0.0067(6) -0.0208(6)
Cl3 0.165(3) 0.230(3) 0.0924(16) -0.0575(19) 0.0284(16) -0.163(3)
Cl4 0.120(2) 0.127(2) 0.269(4) -0.110(3) 0.099(3) -0.0788(19)
C1 0.0254(18) 0.031(2) 0.040(2) -0.0198(18) 0.0103(16) -0.0187(16)
C2 0.0184(16) 0.0280(18) 0.0309(19) -0.0123(16) 0.0054(14) -0.0115(14)
C3 0.0189(16) 0.0263(18) 0.0283(18) -0.0101(15) 0.0016(14) -0.0091(14)
C4 0.0220(17) 0.0301(19) 0.0247(18) -0.0097(15) 0.0000(14) -0.0110(15)
C5 0.0239(18) 0.0321(19) 0.0306(19) -0.0165(16) 0.0072(15) -0.0153(15)
C6 0.044(2) 0.036(2) 0.047(3) -0.018(2) 0.021(2) -0.025(2)
C7 0.0220(18) 0.034(2) 0.039(2) -0.0160(18) 0.0098(16) -0.0120(16)
C8 0.0252(19) 0.029(2) 0.034(2) -0.0048(17) -0.0031(16) -0.0083(16)
C9 0.029(2) 0.044(2) 0.0228(18) -0.0096(17) 0.0001(15) -0.0160(18)
C10 0.035(2) 0.037(2) 0.043(2) -0.024(2) 0.0108(18) -0.0203(18)
C11 0.0248(17) 0.0245(17) 0.0222(17) -0.0093(14) 0.0052(14) -0.0132(14)
C12 0.0213(16) 0.0231(17) 0.0199(16) -0.0073(14) 0.0040(13) -0.0096(14)
C13 0.0235(17) 0.0230(17) 0.0220(17) -0.0058(14) 0.0035(13) -0.0141(14)
C14 0.0259(18) 0.0243(17) 0.0247(18) -0.0063(15) 0.0032(14) -0.0124(15)
C15 0.0263(19) 0.0268(19) 0.038(2) -0.0041(17) 0.0008(16) -0.0120(16)
C16 0.036(2) 0.037(2) 0.028(2) 0.0024(17) -0.0002(17) -0.0227(19)
C17 0.032(2) 0.044(2) 0.0230(18) -0.0052(17) 0.0063(16) -0.0212(18)
C18 0.0294(19) 0.0295(19) 0.0242(18) -0.0086(15) 0.0071(15) -0.0174(16)
C19 0.0236(17) 0.0249(17) 0.0205(16) -0.0082(14) 0.0077(14) -0.0117(14)
C20 0.0264(18) 0.0301(19) 0.0235(18) -0.0117(15) 0.0091(14) -0.0134(15)
C21 0.040(2) 0.0285(19) 0.030(2) -0.0150(16) 0.0148(17) -0.0166(17)
C22 0.033(2) 0.0268(19) 0.038(2) -0.0100(17) 0.0118(18) -0.0080(17)
C23 0.026(2) 0.037(2) 0.049(3) -0.013(2) 0.0009(18) -0.0055(18)
C24 0.028(2) 0.033(2) 0.039(2) -0.0147(18) 0.0022(17) -0.0100(17)
C25 0.0286(19) 0.0259(18) 0.0276(19) -0.0043(16) 0.0097(15) -0.0109(15)
C26 0.033(2) 0.030(2) 0.034(2) -0.0084(17) 0.0132(17) -0.0159(17)
C27 0.041(2) 0.029(2) 0.028(2) -0.0007(16) 0.0073(17) -0.0206(18)
C28 0.033(2) 0.0218(18) 0.036(2) 0.0013(17) 0.0030(17) -0.0077(16)
C29 0.0284(19) 0.0242(18) 0.0290(19) -0.0013(15) 0.0051(15) -0.0099(15)
C30 0.0295(18) 0.0197(16) 0.0204(17) -0.0057(14) 0.0058(14) -0.0130(14)
C31 0.0225(17) 0.0204(16) 0.0230(17) -0.0085(14) 0.0081(14) -0.0102(14)
C32 0.0281(18) 0.0240(17) 0.0231(17) -0.0067(14) 0.0063(14) -0.0119(15)
C33 0.036(2) 0.039(2) 0.029(2) -0.0205(18) 0.0111(17) -0.0203(18)
C34 0.038(2) 0.0275(19) 0.041(2) -0.0209(18) 0.0186(18) -0.0173(17)
C35 0.033(2) 0.0176(17) 0.037(2) -0.0069(16) 0.0098(17) -0.0090(15)
C36 0.0245(17) 0.0212(17) 0.0262(18) -0.0080(14) 0.0069(14) -0.0098(14)
C37 0.0228(17) 0.0266(18) 0.0185(16) -0.0089(14) 0.0051(13) -0.0125(14)
C38 0.0248(17) 0.0227(17) 0.0202(16) -0.0061(14) 0.0050(14) -0.0111(14)
C41 0.0235(17) 0.0228(17) 0.0318(19) -0.0120(15) 0.0103(15) -0.0104(14)
C42 0.0200(17) 0.0276(18) 0.0288(19) -0.0067(15) 0.0049(14) -0.0119(15)
C43 0.0186(16) 0.0337(19) 0.0280(18) -0.0098(16) 0.0053(14) -0.0176(15)
C44 0.0228(17) 0.0241(17) 0.0263(18) -0.0099(14) 0.0092(14) -0.0159(14)
C45 0.0234(17) 0.0259(17) 0.0233(17) -0.0069(14) 0.0084(14) -0.0141(15)
C46 0.041(2) 0.034(2) 0.040(2) -0.0206(19) 0.0178(19) -0.0140(19)
C47 0.0192(18) 0.032(2) 0.048(3) -0.0033(19) 0.0012(17) -0.0069(16)
C48 0.030(2) 0.054(3) 0.033(2) -0.018(2) 0.0075(17) -0.028(2)
C49 0.031(2) 0.0257(19) 0.045(2) -0.0173(17) 0.0143(17) -0.0177(16)
C50 0.034(2) 0.034(2) 0.0237(19) -0.0050(16) 0.0069(16) -0.0160(17)
C51 0.0236(17) 0.0231(17) 0.0259(18) -0.0046(14) 0.0031(14) -0.0135(14)
C52 0.0232(17) 0.0299(18) 0.0223(17) -0.0089(15) 0.0054(14) -0.0126(15)
C53 0.0209(16) 0.0190(15) 0.0186(16) -0.0067(13) 0.0038(13) -0.0085(13)
C54 0.0275(18) 0.0205(16) 0.0200(16) -0.0074(14) 0.0044(14) -0.0117(14)
C55 0.039(2) 0.0167(16) 0.0270(19) -0.0091(15) 0.0059(16) -0.0096(15)
C56 0.0257(19) 0.0252(18) 0.0287(19) -0.0091(16) 0.0041(15) -0.0009(15)
C57 0.0207(17) 0.032(2) 0.0289(19) -0.0114(16) 0.0015(15) -0.0052(15)
C58 0.0262(18) 0.0225(17) 0.0273(18) -0.0091(15) 0.0021(15) -0.0116(15)
C59 0.0200(16) 0.0189(16) 0.0277(18) -0.0099(14) 0.0006(14) -0.0072(13)
C60 0.0279(19) 0.0244(18) 0.0268(18) -0.0109(15) 0.0030(15) -0.0098(15)
C61 0.031(2) 0.037(2) 0.028(2) -0.0187(18) 0.0050(16) -0.0101(17)
C62 0.031(2) 0.034(2) 0.045(2) -0.027(2) 0.0030(18) -0.0098(17)
C63 0.0270(19) 0.0221(18) 0.052(3) -0.0172(18) 0.0041(18) -0.0107(15)
C64 0.0237(18) 0.0224(17) 0.039(2) -0.0117(16) 0.0047(16) -0.0107(15)
C65 0.0265(18) 0.0218(16) 0.0213(17) -0.0062(14) 0.0022(14) -0.0126(14)
C66 0.0302(19) 0.0245(17) 0.0193(17) -0.0051(14) 0.0010(14) -0.0127(15)
C67 0.031(2) 0.0263(18) 0.0257(19) -0.0062(16) -0.0026(15) -0.0090(16)
C68 0.048(2) 0.029(2) 0.0192(18) -0.0035(15) 0.0023(17) -0.0189(18)
C69 0.041(2) 0.033(2) 0.0235(19) -0.0073(16) 0.0095(16) -0.0193(18)
C70 0.0291(19) 0.0252(18) 0.0228(18) -0.0058(15) 0.0031(15) -0.0103(15)
C71 0.0196(16) 0.0220(16) 0.0214(16) -0.0075(14) 0.0074(13) -0.0101(13)
C72 0.0242(17) 0.0257(18) 0.0246(18) -0.0075(15) 0.0031(14) -0.0111(15)
C73 0.0284(19) 0.036(2) 0.031(2) -0.0167(17) 0.0074(16) -0.0168(17)
C74 0.033(2) 0.030(2) 0.045(2) -0.0209(18) 0.0171(18) -0.0200(17)
C75 0.031(2) 0.0224(18) 0.039(2) -0.0086(16) 0.0106(17) -0.0122(16)
C76 0.0224(17) 0.0248(18) 0.0266(18) -0.0061(15) 0.0062(14) -0.0101(14)
C77 0.0183(16) 0.0248(17) 0.0196(16) -0.0046(14) 0.0031(13) -0.0089(14)
C78 0.0220(17) 0.0237(17) 0.0193(16) -0.0035(14) 0.0013(13) -0.0090(14)
C79 0.038(2) 0.029(2) 0.073(4) -0.017(2) 0.006(2) -0.0145(19)
C80 0.182(10) 0.153(9) 0.073(5) -0.045(5) 0.026(6) -0.139(8)

loop_
_atom_type_symbol
_atom_type_description
_atom_type_scat_dispersion_real
_atom_type_scat_dispersion_imag
_atom_type_scat_source
C C 0.0033 0.0016 'International Tables Vol C Tables 4.2.6.8 and 6.1.1.4'
H H 0.0000 0.0000 'International Tables Vol C Tables 4.2.6.8 and 6.1.1.4'
F F 0.0171 0.0103 'International Tables Vol C Tables 4.2.6.8 and 6.1.1.4'
P P 0.1023 0.0942 'International Tables Vol C Tables 4.2.6.8 and 6.1.1.4'
Fe Fe 0.3463 0.8444 'International Tables Vol C Tables 4.2.6.8 and 6.1.1.4'
Ru Ru -1.2594 0.8363 'International Tables Vol C Tables 4.2.6.8 and 6.1.1.4'
Cl Cl 0.1484 0.1585 'International Tables Vol C Tables 4.2.6.8 and 6.1.1.4'
O O 0.0106 0.0060 'International Tables Vol C Tables 4.2.6.8 and 6.1.1.4'

loop_
_geom_angle_atom_site_label_1
_geom_angle_atom_site_label_2
_geom_angle_atom_site_label_3
_geom_angle
C77 Ru1 C41 88.6(3)
C77 Ru1 C42 86.0(3)
C41 Ru1 C42 35.95(17)
C77 Ru1 C43 116.5(3)
C41 Ru1 C43 60.1(2)
C42 Ru1 C43 35.82(16)
C77 Ru1 C45 122.2(4)
C41 Ru1 C45 36.36(16)
C42 Ru1 C45 60.2(2)
C43 Ru1 C45 60.4(2)
C77 Ru1 P41 83.8(2)
C41 Ru1 P41 116.7(3)
C42 Ru1 P41 151.2(3)
C43 Ru1 P41 158.4(3)
C45 Ru1 P41 103.6(3)
C77 Ru1 C44 145.6(4)
C41 Ru1 C44 60.4(2)
C42 Ru1 C44 60.3(2)
C43 Ru1 C44 36.53(16)
C45 Ru1 C44 36.15(16)
P41 Ru1 C44 122.0(3)
C77 Ru1 P42 96.2(3)
C41 Ru1 P42 156.8(3)
C42 Ru1 P42 121.5(3)
C43 Ru1 P42 97.8(2)
C45 Ru1 P42 140.9(3)
P41 Ru1 P42 86.4(2)
C44 Ru1 P42 106.9(3)
C37 Fe2 C1 90.9(4)
C37 Fe2 C2 128.0(4)
C1 Fe2 C2 39.6(2)
C37 Fe2 C4 115.0(5)
C1 Fe2 C4 64.5(3)
C2 Fe2 C4 65.0(3)
C37 Fe2 C5 85.2(4)
C1 Fe2 C5 38.3(2)
C2 Fe2 C5 64.9(3)
C4 Fe2 C5 37.9(2)
C37 Fe2 C3 149.6(5)
C1 Fe2 C3 65.7(3)
C2 Fe2 C3 39.4(2)
C4 Fe2 C3 38.47(19)
C5 Fe2 C3 64.4(3)
C37 Fe2 P2 86.0(3)
C1 Fe2 P2 118.7(4)
C2 Fe2 P2 103.4(5)
C4 Fe2 P2 159.0(5)
C5 Fe2 P2 155.0(4)
C3 Fe2 P2 121.6(5)
C37 Fe2 P1 84.8(4)
C1 Fe2 P1 156.5(5)
C2 Fe2 P1 146.3(4)
C4 Fe2 P1 96.5(4)
C5 Fe2 P1 118.2(5)
C3 Fe2 P1 108.8(3)
P2 Fe2 P1 84.1(3)
C77 Fe1 C41 98.1(5)
C77 Fe1 C42 95.6(5)
C41 Fe1 C42 40.2(3)
C77 Fe1 C43 127.2(6)
C41 Fe1 C43 65.8(4)
C42 Fe1 C43 39.1(3)
C77 Fe1 C45 132.4(5)
C41 Fe1 C45 39.2(2)
C42 Fe1 C45 65.8(4)
C43 Fe1 C45 64.2(3)
C77 Fe1 C44 160.0(7)
C41 Fe1 C44 64.6(3)
C42 Fe1 C44 64.8(3)
C43 Fe1 C44 38.1(2)
C45 Fe1 C44 37.5(2)
C77 Fe1 P41 80.2(4)
C41 Fe1 P41 118.3(4)
C42 Fe1 P41 157.7(5)
C43 Fe1 P41 152.5(5)
C45 Fe1 P41 101.0(4)
C44 Fe1 P41 116.3(4)
C77 Fe1 P42 91.9(4)
C41 Fe1 P42 161.8(5)
C42 Fe1 P42 123.9(4)
C43 Fe1 P42 96.0(4)
C45 Fe1 P42 135.3(4)
C44 Fe1 P42 102.3(4)
P41 Fe1 P42 78.3(4)
C37 Ru2 C5 91.4(4)
C37 Ru2 C4 124.6(5)
C5 Ru2 C4 38.63(19)
C37 Ru2 C1 92.7(4)
C5 Ru2 C1 37.97(19)
C4 Ru2 C1 63.3(3)
C37 Ru2 C3 152.8(4)
C5 Ru2 C3 62.9(2)
C4 Ru2 C3 37.27(18)
C1 Ru2 C3 61.8(3)
C37 Ru2 C2 125.3(4)
C5 Ru2 C2 62.3(3)
C4 Ru2 C2 61.9(3)
C1 Ru2 C2 36.78(19)
C3 Ru2 C2 36.20(19)
C37 Ru2 P1 93.7(4)
C5 Ru2 P1 127.7(4)
C4 Ru2 P1 101.6(3)
C1 Ru2 P1 164.5(4)
C3 Ru2 P1 108.8(3)
C2 Ru2 P1 140.8(4)
C37 Ru2 P2 86.3(3)
C5 Ru2 P2 147.8(4)
C4 Ru2 P2 147.4(5)
C1 Ru2 P2 110.0(4)
C3 Ru2 P2 110.4(4)
C2 Ru2 P2 93.2(4)
P1 Ru2 P2 84.5(3)
C13 P1 C19 105.78(16)
C13 P1 C11 104.77(16)
C19 P1 C11 103.79(17)
C13 P1 Ru2 120.5(2)
C19 P1 Ru2 110.7(3)
C11 P1 Ru2 109.9(2)
C13 P1 Fe2 118.8(2)
C19 P1 Fe2 116.3(3)
C11 P1 Fe2 105.8(3)
Ru2 P1 Fe2 5.9(3)
C30 P2 C31 103.47(16)
C30 P2 C12 108.18(16)
C31 P2 C12 99.48(16)
C30 P2 Fe2 112.7(2)
C31 P2 Fe2 122.6(3)
C12 P2 Fe2 109.0(3)
C30 P2 Ru2 112.8(2)
C31 P2 Ru2 127.5(2)
C12 P2 Ru2 103.6(3)
Fe2 P2 Ru2 6.1(2)
C59 P41 C53 101.50(16)
C59 P41 C51 106.43(17)
C53 P41 C51 100.08(16)
C59 P41 Ru1 120.5(2)
C53 P41 Ru1 120.8(2)
C51 P41 Ru1 105.0(2)
C59 P41 Fe1 115.9(3)
C53 P41 Fe1 123.2(2)
C51 P41 Fe1 107.7(3)
Ru1 P41 Fe1 4.7(3)
C71 P42 C65 101.85(16)
C71 P42 C52 104.89(16)
C65 P42 C52 103.70(17)
C71 P42 Ru1 119.97(19)
C65 P42 Ru1 117.3(2)
C52 P42 Ru1 107.45(19)
C71 P42 Fe1 119.8(3)
C65 P42 Fe1 113.6(3)
C52 P42 Fe1 111.4(3)
Ru1 P42 Fe1 4.5(3)
F5 P51 F1 92.5(3)
F5 P51 F6 90.3(2)
F1 P51 F6 90.5(2)
F5 P51 F4 90.7(4)
F1 P51 F4 176.6(3)
F6 P51 F4 90.5(2)
F5 P51 F3 89.5(2)
F1 P51 F3 89.5(2)
F6 P51 F3 179.8(2)
F4 P51 F3 89.5(2)
F5 P51 F2 178.1(3)
F1 P51 F2 86.6(3)
F6 P51 F2 91.5(2)
F4 P51 F2 90.1(4)
F3 P51 F2 88.76(19)
F16 P52 F12 90.44(17)
F16 P52 F11 90.38(17)
F12 P52 F11 91.36(17)
F16 P52 F15 89.84(15)
F12 P52 F15 179.51(18)
F11 P52 F15 89.05(14)
F16 P52 F13 179.48(18)
F12 P52 F13 90.02(16)
F11 P52 F13 89.38(16)
F15 P52 F13 89.70(15)
F16 P52 F14 90.08(16)
F12 P52 F14 89.53(16)
F11 P52 F14 179.00(16)
F15 P52 F14 90.07(13)
F13 P52 F14 90.14(15)
C80 Cl4 O1 67.9(5)
C5 C1 C2 107.7(3)
C5 C1 C6 126.1(3)
C2 C1 C6 126.1(4)
C5 C1 Fe2 73.5(3)
C2 C1 Fe2 68.3(3)
C6 C1 Fe2 126.1(4)
C5 C1 Ru2 68.1(3)
C2 C1 Ru2 74.4(3)
C6 C1 Ru2 125.4(4)
Fe2 C1 Ru2 6.8(2)
C3 C2 C1 108.4(3)
C3 C2 C7 124.6(3)
C1 C2 C7 126.3(3)
C3 C2 Fe2 72.0(3)
C1 C2 Fe2 72.1(3)
C7 C2 Fe2 129.3(4)
C3 C2 Ru2 71.0(3)
C1 C2 Ru2 68.8(3)
C7 C2 Ru2 133.5(3)
Fe2 C2 Ru2 4.4(4)
C2 C3 C4 107.8(3)
C2 C3 C8 125.1(3)
C4 C3 C8 125.3(4)
C2 C3 Fe2 68.6(3)
C4 C3 Fe2 73.0(3)
C8 C3 Fe2 135.6(3)
C2 C3 Ru2 72.8(3)
C4 C3 Ru2 67.3(3)
C8 C3 Ru2 137.1(3)
Fe2 C3 Ru2 6.0(3)
C3 C4 C5 108.2(3)
C3 C4 C9 125.8(4)
C5 C4 C9 125.2(3)
C3 C4 Ru2 75.5(3)
C5 C4 Ru2 70.0(3)
C9 C4 Ru2 128.3(4)
C3 C4 Fe2 68.5(3)
C5 C4 Fe2 71.7(3)
C9 C4 Fe2 133.5(4)
Ru2 C4 Fe2 7.2(2)
C1 C5 C4 107.9(3)
C1 C5 C10 126.2(4)
C4 C5 C10 125.7(4)
C1 C5 Ru2 73.9(3)
C4 C5 Ru2 71.4(3)
C10 C5 Ru2 124.7(4)
C1 C5 Fe2 68.2(3)
C4 C5 Fe2 70.4(3)
C10 C5 Fe2 131.2(4)
Ru2 C5 Fe2 7.0(2)
C1 C6 H6A 109.5
C1 C6 H6B 109.5
H6A C6 H6B 109.5
C1 C6 H6C 109.5
H6A C6 H6C 109.5
H6B C6 H6C 109.5
C2 C7 H7A 109.5
C2 C7 H7B 109.5
H7A C7 H7B 109.5
C2 C7 H7C 109.5
H7A C7 H7C 109.5
H7B C7 H7C 109.5
C3 C8 H8A 109.5
C3 C8 H8B 109.5
H8A C8 H8B 109.5
C3 C8 H8C 109.5
H8A C8 H8C 109.5
H8B C8 H8C 109.5
C4 C9 H9A 109.5
C4 C9 H9B 109.5
H9A C9 H9B 109.5
C4 C9 H9C 109.5
H9A C9 H9C 109.5
H9B C9 H9C 109.5
C5 C10 H10A 109.5
C5 C10 H10B 109.5
H10A C10 H10B 109.5
C5 C10 H10C 109.5
H10A C10 H10C 109.5
H10B C10 H10C 109.5
C12 C11 P1 106.8(2)
C12 C11 H11A 110.4
P1 C11 H11A 110.4
C12 C11 H11B 110.3
P1 C11 H11B 110.4
H11A C11 H11B 108.6
C11 C12 P2 104.8(2)
C11 C12 H12A 110.8
P2 C12 H12A 110.8
C11 C12 H12B 110.8
P2 C12 H12B 110.8
H12A C12 H12B 108.9
C14 C13 C18 119.1(3)
C14 C13 P1 119.1(3)
C18 C13 P1 121.6(3)
C15 C14 C13 120.5(4)
C15 C14 H14 119.7
C13 C14 H14 119.7
C16 C15 C14 119.7(4)
C16 C15 H15 120.2
C14 C15 H15 120.2
C15 C16 C17 120.5(4)
C15 C16 H16 119.8
C17 C16 H16 119.8
C16 C17 C18 120.1(4)
C16 C17 H17 119.9
C18 C17 H17 119.9
C17 C18 C13 120.0(4)
C17 C18 H18 120.0
C13 C18 H18 120.0
C24 C19 C20 118.7(3)
C24 C19 P1 121.4(3)
C20 C19 P1 119.7(3)
C21 C20 C19 120.3(4)
C21 C20 H20 119.8
C19 C20 H20 119.8
C22 C21 C20 120.6(4)
C22 C21 H21 119.7
C20 C21 H21 119.7
C23 C22 C21 119.5(4)
C23 C22 H22 120.3
C21 C22 H22 120.3
C22 C23 C24 120.3(4)
C22 C23 H23 119.9
C24 C23 H23 119.9
C19 C24 C23 120.6(4)
C19 C24 H24 119.7
C23 C24 H24 119.7
C30 C25 C26 119.8(4)
C27 C26 C25 120.4(4)
C27 C26 H26 119.8
C25 C26 H26 119.8
C26 C27 C28 119.4(4)
C26 C27 H27 120.3
C28 C27 H27 120.3
C29 C28 C27 120.6(4)
C29 C28 H28 119.7
C27 C28 H28 119.7
C28 C29 C30 120.1(4)
C28 C29 H29 119.9
C30 C29 H29 120.0
C29 C30 C25 119.6(3)
C29 C30 P2 121.7(3)
C25 C30 P2 118.4(3)
C29 C30 H30 120.2
C25 C30 H30 120.2
P2 C30 H30 5.7
C36 C31 C32 119.5(3)
C36 C31 P2 122.5(3)
C32 C31 P2 117.5(3)
C33 C32 C31 119.9(4)
C33 C32 H32 120.1
C31 C32 H32 120.1
C34 C33 C32 120.2(4)
C34 C33 H33 119.9
C32 C33 H33 119.9
C35 C34 C33 120.0(3)
C35 C34 H34 120.0
C33 C34 H34 120.0
C34 C35 C36 120.3(4)
C34 C35 H35 119.8
C36 C35 H35 119.8
C31 C36 C35 120.0(4)
C31 C36 H36 120.0
C35 C36 H36 120.0
C38 C37 Ru2 169.2(4)
C38 C37 Fe2 170.8(4)
Ru2 C37 Fe2 6.6(4)
C37 C38 C78 173.3(4)
C42 C41 C45 107.8(3)
C42 C41 C46 125.9(4)
C45 C41 C46 126.1(4)
C42 C41 Fe1 69.8(4)
C45 C41 Fe1 74.1(3)
C46 C41 Fe1 125.7(4)
C42 C41 Ru1 72.6(2)
C45 C41 Ru1 70.9(2)
C46 C41 Ru1 126.0(3)
Fe1 C41 Ru1 3.5(4)
C43 C42 C41 107.8(3)
C43 C42 C47 126.0(4)
C41 C42 C47 125.9(4)
C43 C42 Fe1 73.3(3)
C41 C42 Fe1 70.0(3)
C47 C42 Fe1 126.0(4)
C43 C42 Ru1 70.8(3)
C41 C42 Ru1 71.4(3)
C47 C42 Ru1 127.1(3)
Fe1 C42 Ru1 2.6(4)
C42 C43 C44 108.4(3)
C42 C43 C48 125.5(4)
C44 C43 C48 125.4(4)
C42 C43 Fe1 67.5(3)
C44 C43 Fe1 74.0(3)
C48 C43 Fe1 131.6(4)
C42 C43 Ru1 73.4(3)
C44 C43 Ru1 71.6(2)
C48 C43 Ru1 128.3(3)
Fe1 C43 Ru1 5.8(3)
C45 C44 C43 107.6(3)
C45 C44 C49 125.8(3)
C43 C44 C49 125.2(3)
C45 C44 Fe1 69.1(3)
C43 C44 Fe1 67.9(3)
C49 C44 Fe1 138.6(4)
C45 C44 Ru1 71.9(3)
C43 C44 Ru1 71.9(2)
C49 C44 Ru1 132.1(3)
Fe1 C44 Ru1 6.5(2)
C44 C45 C41 108.3(3)
C44 C45 C50 125.7(3)
C41 C45 C50 125.3(3)
C44 C45 Fe1 73.4(3)
C41 C45 Fe1 66.7(3)
C50 C45 Fe1 132.9(4)
C44 C45 Ru1 72.0(2)
C41 C45 Ru1 72.7(3)
C50 C45 Ru1 128.6(3)
Fe1 C45 Ru1 6.2(3)
C41 C46 H46A 109.5
C41 C46 H46B 109.5
H46A C46 H46B 109.5
C41 C46 H46C 109.5
H46A C46 H46C 109.5
H46B C46 H46C 109.5
C42 C47 H47A 109.5
C42 C47 H47B 109.5
H47A C47 H47B 109.5
C42 C47 H47C 109.5
H47A C47 H47C 109.5
H47B C47 H47C 109.5
C43 C48 H48A 109.5
C43 C48 H48B 109.5
H48A C48 H48B 109.5
C43 C48 H48C 109.5
H48A C48 H48C 109.5
H48B C48 H48C 109.5
C44 C49 H49A 109.5
C44 C49 H49B 109.5
H49A C49 H49B 109.5
C44 C49 H49C 109.5
H49A C49 H49C 109.5
H49B C49 H49C 109.5
C45 C50 H50A 109.5
C45 C50 H50B 109.5
H50A C50 H50B 109.5
C45 C50 H50C 109.5
H50A C50 H50C 109.5
H50B C50 H50C 109.5
C52 C51 P41 105.9(2)
C52 C51 H51A 110.6
P41 C51 H51A 110.6
C52 C51 H51B 110.5
P41 C51 H51B 110.5
H51A C51 H51B 108.7
C51 C52 P42 107.8(2)
C51 C52 H52A 110.1
P42 C52 H52A 110.1
C51 C52 H52B 110.1
P42 C52 H52B 110.1
H52A C52 H52B 108.5
C58 C53 C54 119.4(3)
C58 C53 P41 119.6(3)
C54 C53 P41 120.9(3)
C55 C54 C53 120.2(3)
C55 C54 H54 119.9
C53 C54 H54 119.9
C56 C55 C54 120.0(3)
C56 C55 H55 120.0
C54 C55 H55 120.0
C55 C56 C57 120.4(4)
C55 C56 H56 119.8
C57 C56 H56 119.8
C56 C57 C58 120.0(4)
C56 C57 H57 120.0
C58 C57 H57 120.0
C57 C58 C53 120.1(3)
C57 C58 H58 120.0
C53 C58 H58 120.0
C60 C59 C64 119.2(3)
C60 C59 P41 118.8(3)
C64 C59 P41 122.0(3)
C61 C60 C59 121.0(4)
C61 C60 H60 119.5
C59 C60 H60 119.5
C60 C61 C62 119.3(4)
C60 C61 H61 120.3
C62 C61 H61 120.3
C63 C62 C61 120.0(4)
C63 C62 H62 120.0
C61 C62 H62 120.0
C62 C63 C64 121.1(4)
C62 C63 H63 119.4
C64 C63 H63 119.4
C59 C64 C63 119.4(4)
C59 C64 H64 120.3
C63 C64 H64 120.3
C66 C65 C70 119.5(3)
C66 C65 P42 121.3(3)
C70 C65 P42 119.0(3)
C65 C66 C67 119.8(4)
C65 C66 H66 120.1
C67 C66 H66 120.1
C68 C67 C66 120.4(4)
C68 C67 H67 119.8
C66 C67 H67 119.8
C67 C68 C69 119.9(4)
C67 C68 H68 120.1
C69 C68 H68 120.1
C70 C69 C68 120.2(4)
C70 C69 H69 119.9
C68 C69 H69 119.9
C69 C70 C65 120.2(4)
C69 C70 H70 119.9
C65 C70 H70 119.9
C72 C71 C76 118.6(3)
C72 C71 P42 121.4(3)
C76 C71 P42 119.9(3)
C73 C72 C71 120.7(4)
C73 C72 H72 119.7
C71 C72 H72 119.6
C74 C73 C72 120.0(4)
C74 C73 H73 120.0
C72 C73 H73 120.0
C75 C74 C73 120.0(4)
C75 C74 H74 120.0
C73 C74 H74 120.0
C74 C75 C76 120.5(4)
C74 C75 H75 119.7
C76 C75 H75 119.7
C75 C76 C71 120.1(4)
C75 C76 H76 120.0
C71 C76 H76 120.0
C78 C77 Fe1 164.2(5)
C78 C77 Ru1 171.7(4)
Fe1 C77 Ru1 7.9(3)
C77 C78 C38 174.0(4)
Cl1 C79 Cl2 110.6(2)
Cl1 C79 H79A 109.5
Cl2 C79 H79A 109.5
Cl1 C79 H79B 109.5
Cl2 C79 H79B 109.5
H79A C79 H79B 108.1
Cl4 C80 Cl3 112.7(4)
Cl4 C80 H80A 109.1
Cl3 C80 H80A 109.1
Cl4 C80 H80B 109.1
Cl3 C80 H80B 109.1
H80A C80 H80B 107.8

loop_
_geom_bond_atom_site_label_1
_geom_bond_atom_site_label_2
_geom_bond_distance
O1 Cl4 2.086(9)
Ru1 C77 1.881(7)
Ru1 C41 2.310(8)
Ru1 C42 2.325(7)
Ru1 C43 2.292(7)
Ru1 C45 2.287(7)
Ru1 P41 2.210(6)
Ru1 C44 2.288(7)
Ru1 P42 2.239(7)
Fe2 C37 1.908(10)
Fe2 C1 2.141(9)
Fe2 C2 2.090(10)
Fe2 C4 2.195(9)
Fe2 C5 2.212(9)
Fe2 C3 2.135(9)
Fe2 P2 2.206(9)
Fe2 P1 2.348(9)
Fe1 C77 1.808(10)
Fe1 C41 2.083(12)
Fe1 C42 2.081(13)
Fe1 C43 2.157(11)
Fe1 C45 2.181(10)
Fe1 C44 2.237(10)
Fe1 P41 2.396(11)
Fe1 P42 2.429(11)
Ru2 C37 1.731(9)
Ru2 C5 2.156(8)
Ru2 C4 2.174(8)
Ru2 C1 2.232(9)
Ru2 C3 2.281(9)
Ru2 C2 2.305(10)
Ru2 P1 2.204(8)
Ru2 P2 2.333(8)
P1 C13 1.819(4)
P1 C19 1.833(4)
P1 C11 1.840(4)
P2 C30 1.822(4)
P2 C31 1.834(3)
P2 C12 1.837(4)
P41 C59 1.825(4)
P41 C53 1.831(4)
P41 C51 1.831(4)
P42 C71 1.827(4)
P42 C65 1.826(4)
P42 C52 1.846(4)
P51 F5 1.538(4)
P51 F1 1.560(4)
P51 F6 1.568(3)
P51 F4 1.570(4)
P51 F3 1.599(3)
P51 F2 1.612(4)
P52 F16 1.592(3)
P52 F12 1.592(3)
P52 F11 1.595(3)
P52 F15 1.596(2)
P52 F13 1.600(3)
P52 F14 1.604(3)
Cl1 C79 1.768(5)
Cl2 C79 1.782(6)
Cl3 C80 1.791(9)
Cl4 C80 1.701(9)
C1 C5 1.429(5)
C1 C2 1.433(5)
C1 C6 1.505(6)
C2 C3 1.425(5)
C2 C7 1.501(5)
C3 C4 1.427(5)
C3 C8 1.504(5)
C4 C5 1.432(5)
C4 C9 1.493(5)
C5 C10 1.495(5)
C6 H6A 0.9600
C6 H6B 0.9600
C6 H6C 0.9600
C7 H7A 0.9600
C7 H7B 0.9600
C7 H7C 0.9600
C8 H8A 0.9600
C8 H8B 0.9600
C8 H8C 0.9600
C9 H9A 0.9600
C9 H9B 0.9600
C9 H9C 0.9600
C10 H10A 0.9600
C10 H10B 0.9600
C10 H10C 0.9600
C11 C12 1.533(5)
C11 H11A 0.9700
C11 H11B 0.9700
C12 H12A 0.9700
C12 H12B 0.9700
C13 C14 1.399(5)
C13 C18 1.399(5)
C14 C15 1.397(5)
C14 H14 0.9300
C15 C16 1.380(6)
C15 H15 0.9300
C16 C17 1.390(6)
C16 H16 0.9300
C17 C18 1.395(5)
C17 H17 0.9300
C18 H18 0.9300
C19 C24 1.387(5)
C19 C20 1.391(5)
C20 C21 1.388(5)
C20 H20 0.9300
C21 C22 1.379(6)
C21 H21 0.9300
C22 C23 1.377(6)
C22 H22 0.9300
C23 C24 1.393(6)
C23 H23 0.9300
C24 H24 0.9300
C25 C30 1.393(5)
C25 C26 1.394(5)
C26 C27 1.386(6)
C26 H26 0.9300
C27 C28 1.387(6)
C27 H27 0.9300
C28 C29 1.385(5)
C28 H28 0.9300
C29 C30 1.388(5)
C29 H29 0.9300
C30 H30 0.9300
C31 C36 1.388(5)
C31 C32 1.401(5)
C32 C33 1.388(5)
C32 H32 0.9300
C33 C34 1.391(6)
C33 H33 0.9300
C34 C35 1.378(6)
C34 H34 0.9300
C35 C36 1.395(5)
C35 H35 0.9300
C36 H36 0.9300
C37 C38 1.261(5)
C38 C78 1.325(5)
C41 C42 1.431(5)
C41 C45 1.435(5)
C41 C46 1.502(5)
C42 C43 1.420(5)
C42 C47 1.498(5)
C43 C44 1.435(5)
C43 C48 1.508(5)
C44 C45 1.419(5)
C44 C49 1.497(5)
C45 C50 1.500(5)
C46 H46A 0.9600
C46 H46B 0.9600
C46 H46C 0.9600
C47 H47A 0.9600
C47 H47B 0.9600
C47 H47C 0.9600
C48 H48A 0.9600
C48 H48B 0.9600
C48 H48C 0.9600
C49 H49A 0.9600
C49 H49B 0.9600
C49 H49C 0.9600
C50 H50A 0.9600
C50 H50B 0.9600
C50 H50C 0.9600
C51 C52 1.533(5)
C51 H51A 0.9700
C51 H51B 0.9700
C52 H52A 0.9700
C52 H52B 0.9700
C53 C58 1.396(5)
C53 C54 1.397(5)
C54 C55 1.388(5)
C54 H54 0.9300
C55 C56 1.381(6)
C55 H55 0.9300
C56 C57 1.387(6)
C56 H56 0.9300
C57 C58 1.389(5)
C57 H57 0.9300
C58 H58 0.9300
C59 C60 1.394(5)
C59 C64 1.395(5)
C60 C61 1.392(5)
C60 H60 0.9300
C61 C62 1.392(6)
C61 H61 0.9300
C62 C63 1.373(6)
C62 H62 0.9300
C63 C64 1.398(6)
C63 H63 0.9300
C64 H64 0.9300
C65 C66 1.394(5)
C65 C70 1.399(5)
C66 C67 1.396(5)
C66 H66 0.9300
C67 C68 1.384(6)
C67 H67 0.9300
C68 C69 1.392(6)
C68 H68 0.9300
C69 C70 1.386(5)
C69 H69 0.9300
C70 H70 0.9300
C71 C72 1.396(5)
C71 C76 1.406(5)
C72 C73 1.391(5)
C72 H72 0.9300
C73 C74 1.384(6)
C73 H73 0.9300
C74 C75 1.382(6)
C74 H74 0.9300
C75 C76 1.390(5)
C75 H75 0.9300
C76 H76 0.9300
C77 C78 1.260(5)
C79 H79A 0.9700
C79 H79B 0.9700
C80 H80A 0.9700
C80 H80B 0.9700

loop_
_geom_torsion_atom_site_label_1
_geom_torsion_atom_site_label_2
_geom_torsion_atom_site_label_3
_geom_torsion_atom_site_label_4
_geom_torsion
C37 Ru2 P1 C13 -148.6(2)
C5 Ru2 P1 C13 -54.0(6)
C4 Ru2 P1 C13 -22.2(5)
C1 Ru2 P1 C13 -34(2)
C3 Ru2 P1 C13 15.8(5)
C2 Ru2 P1 C13 37.1(7)
P2 Ru2 P1 C13 125.44(19)
C37 Ru2 P1 C19 -24.6(4)
C5 Ru2 P1 C19 70.1(5)
C4 Ru2 P1 C19 101.9(3)
C1 Ru2 P1 C19 89.9(19)
C3 Ru2 P1 C19 139.8(3)
C2 Ru2 P1 C19 161.1(5)
P2 Ru2 P1 C19 -110.5(2)
C37 Ru2 P1 C11 89.5(4)
C5 Ru2 P1 C11 -175.8(4)
C4 Ru2 P1 C11 -144.1(3)
C1 Ru2 P1 C11 -156.1(18)
C3 Ru2 P1 C11 -106.1(3)
C2 Ru2 P1 C11 -84.8(6)
P2 Ru2 P1 C11 3.6(3)
C37 Ru2 P1 Fe2 136(4)
C5 Ru2 P1 Fe2 -129(4)
C4 Ru2 P1 Fe2 -97(4)
C1 Ru2 P1 Fe2 -109(4)
C3 Ru2 P1 Fe2 -59(3)
C2 Ru2 P1 Fe2 -38(3)
P2 Ru2 P1 Fe2 50(4)
C37 Fe2 P1 C13 -147.0(2)
C1 Fe2 P1 C13 -66.8(12)
C2 Fe2 P1 C13 21.2(10)
C4 Fe2 P1 C13 -32.4(4)
C5 Fe2 P1 C13 -65.3(5)
C3 Fe2 P1 C13 5.1(5)
P2 Fe2 P1 C13 126.5(2)
C37 Fe2 P1 C19 -18.9(4)
C1 Fe2 P1 C19 61.3(11)
C2 Fe2 P1 C19 149.3(8)
C4 Fe2 P1 C19 95.7(3)
C5 Fe2 P1 C19 62.8(4)
C3 Fe2 P1 C19 133.2(3)
P2 Fe2 P1 C19 -105.4(3)
C37 Fe2 P1 C11 95.7(3)
C1 Fe2 P1 C11 175.9(10)
C2 Fe2 P1 C11 -96.1(8)
C4 Fe2 P1 C11 -149.7(3)
C5 Fe2 P1 C11 177.4(3)
C3 Fe2 P1 C11 -112.2(4)
P2 Fe2 P1 C11 9.2(3)
C37 Fe2 P1 Ru2 -39(3)
C1 Fe2 P1 Ru2 41(3)
C2 Fe2 P1 Ru2 129(4)
C4 Fe2 P1 Ru2 76(4)
C5 Fe2 P1 Ru2 43(3)
C3 Fe2 P1 Ru2 113(4)
P2 Fe2 P1 Ru2 -125(4)
C37 Fe2 P2 C30 54.0(4)
C1 Fe2 P2 C30 -34.8(5)
C2 Fe2 P2 C30 -74.2(4)
C4 Fe2 P2 C30 -127.9(12)
C5 Fe2 P2 C30 -15.6(13)
C3 Fe2 P2 C30 -112.3(4)
P1 Fe2 P2 C30 139.21(18)
C37 Fe2 P2 C31 178.6(2)
C1 Fe2 P2 C31 89.8(4)
C2 Fe2 P2 C31 50.4(4)
C4 Fe2 P2 C31 -3.3(15)
C5 Fe2 P2 C31 109.0(11)
C3 Fe2 P2 C31 12.3(6)
P1 Fe2 P2 C31 -96.2(3)
C37 Fe2 P2 C12 -66.1(3)
C1 Fe2 P2 C12 -154.9(4)
C2 Fe2 P2 C12 165.7(3)
C4 Fe2 P2 C12 112.0(13)
C5 Fe2 P2 C12 -135.7(11)
C3 Fe2 P2 C12 127.5(4)
P1 Fe2 P2 C12 19.1(3)
C37 Fe2 P2 Ru2 -38(3)
C1 Fe2 P2 Ru2 -127(4)
C2 Fe2 P2 Ru2 -166(4)
C4 Fe2 P2 Ru2 140(5)
C5 Fe2 P2 Ru2 -107(4)
C3 Fe2 P2 Ru2 156(4)
P1 Fe2 P2 Ru2 47(3)
C37 Ru2 P2 C30 46.8(4)
C5 Ru2 P2 C30 -40.0(9)
C4 Ru2 P2 C30 -116.2(7)
C1 Ru2 P2 C30 -44.8(4)
C3 Ru2 P2 C30 -111.1(3)
C2 Ru2 P2 C30 -78.4(3)
P1 Ru2 P2 C30 140.86(19)
C37 Ru2 P2 C31 176.6(2)
C5 Ru2 P2 C31 89.8(8)
C4 Ru2 P2 C31 13.6(9)
C1 Ru2 P2 C31 85.0(4)
C3 Ru2 P2 C31 18.7(5)
C2 Ru2 P2 C31 51.4(3)
P1 Ru2 P2 C31 -89.3(3)
C37 Ru2 P2 C12 -69.9(3)
C5 Ru2 P2 C12 -156.7(8)
C4 Ru2 P2 C12 127.1(7)
C1 Ru2 P2 C12 -161.5(3)
C3 Ru2 P2 C12 132.2(3)
C2 Ru2 P2 C12 164.9(2)
P1 Ru2 P2 C12 24.1(3)
C37 Ru2 P2 Fe2 138(4)
C5 Ru2 P2 Fe2 51(3)
C4 Ru2 P2 Fe2 -25(3)
C1 Ru2 P2 Fe2 46(3)
C3 Ru2 P2 Fe2 -20(3)
C2 Ru2 P2 Fe2 12(3)
P1 Ru2 P2 Fe2 -128(4)
C77 Ru1 P41 C59 -49.3(3)
C41 Ru1 P41 C59 36.0(4)
C42 Ru1 P41 C59 20.6(7)
C43 Ru1 P41 C59 111.9(9)
C45 Ru1 P41 C59 72.3(3)
C44 Ru1 P41 C59 106.3(3)
P42 Ru1 P41 C59 -145.97(17)
C77 Ru1 P41 C53 -177.74(19)
C41 Ru1 P41 C53 -92.4(3)
C42 Ru1 P41 C53 -107.8(6)
C43 Ru1 P41 C53 -16.5(10)
C45 Ru1 P41 C53 -56.1(3)
C44 Ru1 P41 C53 -22.1(4)
P42 Ru1 P41 C53 85.6(2)
C77 Ru1 P41 C51 70.5(3)
C41 Ru1 P41 C51 155.8(3)
C42 Ru1 P41 C51 140.5(6)
C43 Ru1 P41 C51 -128.3(9)
C45 Ru1 P41 C51 -167.9(2)
C44 Ru1 P41 C51 -133.9(3)
P42 Ru1 P41 C51 -26.1(2)
C77 Ru1 P41 Fe1 -56(5)
C41 Ru1 P41 Fe1 30(4)
C42 Ru1 P41 Fe1 14(4)
C43 Ru1 P41 Fe1 105(5)
C45 Ru1 P41 Fe1 66(5)
C44 Ru1 P41 Fe1 100(5)
P42 Ru1 P41 Fe1 -152(5)
C77 Fe1 P41 C59 -54.0(4)
C41 Fe1 P41 C59 39.9(5)
C42 Fe1 P41 C59 26.6(13)
C43 Fe1 P41 C59 131.5(10)
C45 Fe1 P41 C59 77.5(4)
C44 Fe1 P41 C59 113.8(4)
P42 Fe1 P41 C59 -148.05(17)
C77 Fe1 P41 C53 -179.7(2)
C41 Fe1 P41 C53 -85.7(5)
C42 Fe1 P41 C53 -99.0(12)
C43 Fe1 P41 C53 5.9(12)
C45 Fe1 P41 C53 -48.1(5)
C44 Fe1 P41 C53 -11.8(6)
P42 Fe1 P41 C53 86.3(3)
C77 Fe1 P41 C51 65.0(4)
C41 Fe1 P41 C51 158.9(4)
C42 Fe1 P41 C51 145.6(12)
C43 Fe1 P41 C51 -109.5(10)
C45 Fe1 P41 C51 -163.4(3)
C44 Fe1 P41 C51 -127.2(4)
P42 Fe1 P41 C51 -29.0(3)
C77 Fe1 P41 Ru1 120(5)
C41 Fe1 P41 Ru1 -146(5)
C42 Fe1 P41 Ru1 -160(6)
C43 Fe1 P41 Ru1 -55(4)
C45 Fe1 P41 Ru1 -109(5)
C44 Fe1 P41 Ru1 -72(4)
P42 Fe1 P41 Ru1 26(4)
C77 Ru1 P42 C71 157.3(2)
C41 Ru1 P42 C71 56.2(9)
C42 Ru1 P42 C71 68.2(4)
C43 Ru1 P42 C71 39.4(3)
C45 Ru1 P42 C71 -12.1(6)
P41 Ru1 P42 C71 -119.35(19)
C44 Ru1 P42 C71 3.1(3)
C77 Ru1 P42 C65 32.9(3)
C41 Ru1 P42 C65 -68.2(8)
C42 Ru1 P42 C65 -56.1(4)
C43 Ru1 P42 C65 -84.9(3)
C45 Ru1 P42 C65 -136.5(4)
P41 Ru1 P42 C65 116.33(19)
C44 Ru1 P42 C65 -121.2(2)
C77 Ru1 P42 C52 -83.2(3)
C41 Ru1 P42 C52 175.7(8)
C42 Ru1 P42 C52 -172.3(3)
C43 Ru1 P42 C52 158.9(2)
C45 Ru1 P42 C52 107.4(5)
P41 Ru1 P42 C52 0.1(2)
C44 Ru1 P42 C52 122.6(2)
C77 Ru1 P42 Fe1 68(5)
C41 Ru1 P42 Fe1 -33(4)
C42 Ru1 P42 Fe1 -21(5)
C43 Ru1 P42 Fe1 -50(5)
C45 Ru1 P42 Fe1 -101(5)
P41 Ru1 P42 Fe1 152(5)
C44 Ru1 P42 Fe1 -86(5)
C77 Fe1 P42 C71 160.4(3)
C41 Fe1 P42 C71 37.0(17)
C42 Fe1 P42 C71 62.3(5)
C43 Fe1 P42 C71 32.7(4)
C45 Fe1 P42 C71 -26.2(8)
C44 Fe1 P42 C71 -5.4(5)
P41 Fe1 P42 C71 -120.1(2)
C77 Fe1 P42 C65 39.8(5)
C41 Fe1 P42 C65 -83.5(15)
C42 Fe1 P42 C65 -58.2(5)
C43 Fe1 P42 C65 -87.9(3)
C45 Fe1 P42 C65 -146.8(6)
C44 Fe1 P42 C65 -126.0(3)
P41 Fe1 P42 C65 119.4(2)
C77 Fe1 P42 C52 -76.8(4)
C41 Fe1 P42 C52 159.8(15)
C42 Fe1 P42 C52 -174.8(4)
C43 Fe1 P42 C52 155.5(3)
C45 Fe1 P42 C52 96.6(7)
C44 Fe1 P42 C52 117.4(4)
P41 Fe1 P42 C52 2.7(3)
C77 Fe1 P42 Ru1 -106(5)
C41 Fe1 P42 Ru1 131(6)
C42 Fe1 P42 Ru1 156(5)
C43 Fe1 P42 Ru1 126(5)
C45 Fe1 P42 Ru1 67(4)
C44 Fe1 P42 Ru1 88(5)
P41 Fe1 P42 Ru1 -27(5)
C37 Fe2 C1 C5 81.1(4)
C2 Fe2 C1 C5 -117.3(4)
C4 Fe2 C1 C5 -36.3(3)
C3 Fe2 C1 C5 -78.9(3)
P2 Fe2 C1 C5 167.1(5)
P1 Fe2 C1 C5 2.2(11)
C37 Fe2 C1 C2 -161.5(5)
C4 Fe2 C1 C2 81.0(3)
C5 Fe2 C1 C2 117.3(4)
C3 Fe2 C1 C2 38.4(3)
P2 Fe2 C1 C2 -75.6(5)
P1 Fe2 C1 C2 119.5(11)
C37 Fe2 C1 C6 -41.9(6)
C2 Fe2 C1 C6 119.6(5)
C4 Fe2 C1 C6 -159.4(4)
C5 Fe2 C1 C6 -123.1(5)
C3 Fe2 C1 C6 158.0(4)
P2 Fe2 C1 C6 44.0(7)
P1 Fe2 C1 C6 -120.9(10)
C37 Fe2 C1 Ru2 45(3)
C2 Fe2 C1 Ru2 -154(3)
C4 Fe2 C1 Ru2 -73(3)
C5 Fe2 C1 Ru2 -37(3)
C3 Fe2 C1 Ru2 -115(3)
P2 Fe2 C1 Ru2 131(3)
P1 Fe2 C1 Ru2 -34(3)
C37 Ru2 C1 C5 88.8(4)
C4 Ru2 C1 C5 -39.0(3)
C3 Ru2 C1 C5 -81.2(3)
C2 Ru2 C1 C5 -116.9(4)
P1 Ru2 C1 C5 -25.8(18)
P2 Ru2 C1 C5 175.8(4)
C37 Ru2 C1 C2 -154.4(4)
C5 Ru2 C1 C2 116.9(4)
C4 Ru2 C1 C2 77.9(3)
C3 Ru2 C1 C2 35.7(2)
P1 Ru2 C1 C2 91.1(19)
P2 Ru2 C1 C2 -67.3(4)
C37 Ru2 C1 C6 -30.9(6)
C5 Ru2 C1 C6 -119.6(4)
C4 Ru2 C1 C6 -158.6(4)
C3 Ru2 C1 C6 159.2(4)
C2 Ru2 C1 C6 123.5(5)
P1 Ru2 C1 C6 -145.4(17)
P2 Ru2 C1 C6 56.2(6)
C37 Ru2 C1 Fe2 -129(3)
C5 Ru2 C1 Fe2 142(3)
C4 Ru2 C1 Fe2 103(3)
C3 Ru2 C1 Fe2 61(3)
C2 Ru2 C1 Fe2 25(3)
P1 Ru2 C1 Fe2 116(4)
P2 Ru2 C1 Fe2 -42(3)
C5 C1 C2 C3 0.1(4)
C6 C1 C2 C3 177.0(4)
Fe2 C1 C2 C3 -63.3(4)
Ru2 C1 C2 C3 -60.2(3)
C5 C1 C2 C7 -170.5(4)
C6 C1 C2 C7 6.4(7)
Fe2 C1 C2 C7 126.0(5)
Ru2 C1 C2 C7 129.1(4)
C5 C1 C2 Fe2 63.4(4)
C6 C1 C2 Fe2 -119.7(5)
Ru2 C1 C2 Fe2 3.1(4)
C5 C1 C2 Ru2 60.3(3)
C6 C1 C2 Ru2 -122.8(5)
Fe2 C1 C2 Ru2 -3.1(4)
C37 Fe2 C2 C3 140.6(7)
C1 Fe2 C2 C3 116.9(3)
C4 Fe2 C2 C3 37.5(2)
C5 Fe2 C2 C3 79.5(3)
P2 Fe2 C2 C3 -123.9(4)
P1 Fe2 C2 C3 -24.4(8)
C37 Fe2 C2 C1 23.7(6)
C4 Fe2 C2 C1 -79.5(3)
C5 Fe2 C2 C1 -37.4(2)
C3 Fe2 C2 C1 -116.9(3)
P2 Fe2 C2 C1 119.1(4)
P1 Fe2 C2 C1 -141.3(9)
C37 Fe2 C2 C7 -98.9(7)
C1 Fe2 C2 C7 -122.6(5)
C4 Fe2 C2 C7 157.9(4)
C5 Fe2 C2 C7 -160.1(4)
C3 Fe2 C2 C7 120.4(5)
P2 Fe2 C2 C7 -3.5(6)
P1 Fe2 C2 C7 96.0(9)
C37 Fe2 C2 Ru2 65(5)
C1 Fe2 C2 Ru2 41(5)
C4 Fe2 C2 Ru2 -39(5)
C5 Fe2 C2 Ru2 3(5)
C3 Fe2 C2 Ru2 -76(5)
P2 Fe2 C2 Ru2 160(5)
P1 Fe2 C2 Ru2 -100(5)
C37 Ru2 C2 C3 151.4(6)
C5 Ru2 C2 C3 81.1(3)
C4 Ru2 C2 C3 37.1(2)
C1 Ru2 C2 C3 119.4(3)
P1 Ru2 C2 C3 -35.6(6)
P2 Ru2 C2 C3 -120.9(3)
C37 Ru2 C2 C1 32.0(5)
C5 Ru2 C2 C1 -38.3(3)
C4 Ru2 C2 C1 -82.3(3)
C3 Ru2 C2 C1 -119.4(3)
P1 Ru2 C2 C1 -155.0(7)
P2 Ru2 C2 C1 119.7(3)
C37 Ru2 C2 C7 -88.5(7)
C5 Ru2 C2 C7 -158.8(4)
C4 Ru2 C2 C7 157.3(4)
C1 Ru2 C2 C7 -120.5(5)
C3 Ru2 C2 C7 120.1(5)
P1 Ru2 C2 C7 84.5(7)
P2 Ru2 C2 C7 -0.8(5)
C37 Ru2 C2 Fe2 -106(5)
C5 Ru2 C2 Fe2 -176(5)
C4 Ru2 C2 Fe2 140(5)
C1 Ru2 C2 Fe2 -138(5)
C3 Ru2 C2 Fe2 103(5)
P1 Ru2 C2 Fe2 67(5)
P2 Ru2 C2 Fe2 -18(5)
C1 C2 C3 C4 0.5(4)
C7 C2 C3 C4 171.3(3)
Fe2 C2 C3 C4 -62.9(4)
Ru2 C2 C3 C4 -58.4(3)
C1 C2 C3 C8 -165.1(3)
C7 C2 C3 C8 5.8(6)
Fe2 C2 C3 C8 131.5(5)
Ru2 C2 C3 C8 136.0(4)
C1 C2 C3 Fe2 63.4(4)
C7 C2 C3 Fe2 -125.8(5)
Ru2 C2 C3 Fe2 4.5(4)
C1 C2 C3 Ru2 58.9(3)
C7 C2 C3 Ru2 -130.3(4)
Fe2 C2 C3 Ru2 -4.5(4)
C37 Fe2 C3 C2 -81.0(10)
C1 Fe2 C3 C2 -38.6(2)
C4 Fe2 C3 C2 -117.6(3)
C5 Fe2 C3 C2 -81.0(3)
P2 Fe2 C3 C2 71.3(5)
P1 Fe2 C3 C2 166.0(5)
C37 Fe2 C3 C4 36.6(10)
C1 Fe2 C3 C4 79.0(3)
C2 Fe2 C3 C4 117.6(3)
C5 Fe2 C3 C4 36.6(2)
P2 Fe2 C3 C4 -171.1(5)
P1 Fe2 C3 C4 -76.4(4)
C37 Fe2 C3 C8 160.2(8)
C1 Fe2 C3 C8 -157.5(5)
C2 Fe2 C3 C8 -118.9(5)
C4 Fe2 C3 C8 123.5(5)
C5 Fe2 C3 C8 160.1(5)
P2 Fe2 C3 C8 -47.6(8)
P1 Fe2 C3 C8 47.1(7)
C37 Fe2 C3 Ru2 53(3)
C1 Fe2 C3 Ru2 95(4)
C2 Fe2 C3 Ru2 134(4)
C4 Fe2 C3 Ru2 16(4)
C5 Fe2 C3 Ru2 53(4)
P2 Fe2 C3 Ru2 -155(4)
P1 Fe2 C3 Ru2 -60(4)
C37 Ru2 C3 C2 -58.8(11)
C5 Ru2 C3 C2 -79.4(3)
C4 Ru2 C3 C2 -118.5(3)
C1 Ru2 C3 C2 -36.3(2)
P1 Ru2 C3 C2 157.1(4)
P2 Ru2 C3 C2 66.1(3)
C37 Ru2 C3 C4 59.7(11)
C5 Ru2 C3 C4 39.1(2)
C1 Ru2 C3 C4 82.2(3)
C2 Ru2 C3 C4 118.5(3)
P1 Ru2 C3 C4 -84.4(4)
P2 Ru2 C3 C4 -175.5(4)
C37 Ru2 C3 C8 177.7(9)
C5 Ru2 C3 C8 157.1(5)
C4 Ru2 C3 C8 118.0(5)
C1 Ru2 C3 C8 -159.8(5)
C2 Ru2 C3 C8 -123.5(5)
P1 Ru2 C3 C8 33.6(7)
P2 Ru2 C3 C8 -57.4(6)
C37 Ru2 C3 Fe2 -103(4)
C5 Ru2 C3 Fe2 -124(4)
C4 Ru2 C3 Fe2 -163(4)
C1 Ru2 C3 Fe2 -81(4)
C2 Ru2 C3 Fe2 -45(4)
P1 Ru2 C3 Fe2 113(4)
P2 Ru2 C3 Fe2 21(4)
C2 C3 C4 C5 -0.9(4)
C8 C3 C4 C5 164.6(3)
Fe2 C3 C4 C5 -61.0(3)
Ru2 C3 C4 C5 -62.8(3)
C2 C3 C4 C9 -171.0(3)
C8 C3 C4 C9 -5.5(6)
Fe2 C3 C4 C9 128.9(4)
Ru2 C3 C4 C9 127.1(4)
C2 C3 C4 Ru2 61.9(3)
C8 C3 C4 Ru2 -132.6(4)
Fe2 C3 C4 Ru2 1.8(4)
C2 C3 C4 Fe2 60.1(3)
C8 C3 C4 Fe2 -134.4(4)
Ru2 C3 C4 Fe2 -1.8(4)
C37 Ru2 C4 C3 -151.3(6)
C5 Ru2 C4 C3 -116.0(3)
C1 Ru2 C4 C3 -77.7(3)
C2 Ru2 C4 C3 -36.1(2)
P1 Ru2 C4 C3 105.9(4)
P2 Ru2 C4 C3 7.9(7)
C37 Ru2 C4 C5 -35.3(5)
C1 Ru2 C4 C5 38.3(2)
C3 Ru2 C4 C5 116.0(3)
C2 Ru2 C4 C5 79.9(3)
P1 Ru2 C4 C5 -138.1(4)
P2 Ru2 C4 C5 123.9(8)
C37 Ru2 C4 C9 84.3(6)
C5 Ru2 C4 C9 119.6(5)
C1 Ru2 C4 C9 157.9(4)
C3 Ru2 C4 C9 -124.4(5)
C2 Ru2 C4 C9 -160.5(4)
P1 Ru2 C4 C9 -18.5(6)
P2 Ru2 C4 C9 -116.5(7)
C37 Ru2 C4 Fe2 -138(4)
C5 Ru2 C4 Fe2 -102(3)
C1 Ru2 C4 Fe2 -64(3)
C3 Ru2 C4 Fe2 14(3)
C2 Ru2 C4 Fe2 -22(3)
P1 Ru2 C4 Fe2 120(3)
P2 Ru2 C4 Fe2 22(3)
C37 Fe2 C4 C3 -160.5(5)
C1 Fe2 C4 C3 -82.3(3)
C2 Fe2 C4 C3 -38.4(2)
C5 Fe2 C4 C3 -119.0(3)
P2 Fe2 C4 C3 21.6(13)
P1 Fe2 C4 C3 112.1(4)
C37 Fe2 C4 C5 -41.6(4)
C1 Fe2 C4 C5 36.7(2)
C2 Fe2 C4 C5 80.6(3)
C3 Fe2 C4 C5 119.0(3)
P2 Fe2 C4 C5 140.5(14)
P1 Fe2 C4 C5 -128.9(4)
C37 Fe2 C4 C9 79.9(6)
C1 Fe2 C4 C9 158.1(4)
C2 Fe2 C4 C9 -157.9(4)
C5 Fe2 C4 C9 121.5(5)
C3 Fe2 C4 C9 -119.5(5)
P2 Fe2 C4 C9 -98.0(14)
P1 Fe2 C4 C9 -7.4(6)
C37 Fe2 C4 Ru2 34(3)
C1 Fe2 C4 Ru2 112(3)
C2 Fe2 C4 Ru2 156(3)
C5 Fe2 C4 Ru2 75(3)
C3 Fe2 C4 Ru2 -166(3)
P2 Fe2 C4 Ru2 -144(4)
P1 Fe2 C4 Ru2 -54(3)
C2 C1 C5 C4 -0.7(4)
C6 C1 C5 C4 -177.6(4)
Fe2 C1 C5 C4 59.4(4)
Ru2 C1 C5 C4 63.7(3)
C2 C1 C5 C10 174.1(4)
C6 C1 C5 C10 -2.8(7)
Fe2 C1 C5 C10 -125.9(5)
Ru2 C1 C5 C10 -121.5(5)
C2 C1 C5 Ru2 -64.4(4)
C6 C1 C5 Ru2 118.7(5)
Fe2 C1 C5 Ru2 -4.3(3)
C2 C1 C5 Fe2 -60.1(3)
C6 C1 C5 Fe2 123.0(5)
Ru2 C1 C5 Fe2 4.3(3)
C3 C4 C5 C1 1.0(4)
C9 C4 C5 C1 171.2(3)
Ru2 C4 C5 C1 -65.4(4)
Fe2 C4 C5 C1 -58.0(4)
C3 C4 C5 C10 -173.8(4)
C9 C4 C5 C10 -3.6(6)
Ru2 C4 C5 C10 119.8(5)
Fe2 C4 C5 C10 127.2(5)
C3 C4 C5 Ru2 66.4(4)
C9 C4 C5 Ru2 -123.4(5)
Fe2 C4 C5 Ru2 7.4(2)
C3 C4 C5 Fe2 59.0(4)
C9 C4 C5 Fe2 -130.8(5)
Ru2 C4 C5 Fe2 -7.4(2)
C37 Ru2 C5 C1 -92.7(4)
C4 Ru2 C5 C1 115.8(4)
C3 Ru2 C5 C1 78.1(3)
C2 Ru2 C5 C1 37.1(2)
P1 Ru2 C5 C1 171.6(6)
P2 Ru2 C5 C1 -7.4(8)
C37 Ru2 C5 C4 151.6(5)
C1 Ru2 C5 C4 -115.8(4)
C3 Ru2 C5 C4 -37.7(2)
C2 Ru2 C5 C4 -78.7(3)
P1 Ru2 C5 C4 55.8(5)
P2 Ru2 C5 C4 -123.2(9)
C37 Ru2 C5 C10 30.5(6)
C4 Ru2 C5 C10 -121.0(4)
C1 Ru2 C5 C10 123.2(5)
C3 Ru2 C5 C10 -158.7(4)
C2 Ru2 C5 C10 160.3(4)
P1 Ru2 C5 C10 -65.2(6)
P2 Ru2 C5 C10 115.8(8)
C37 Ru2 C5 Fe2 -128(3)
C4 Ru2 C5 Fe2 81(3)
C1 Ru2 C5 Fe2 -35(3)
C3 Ru2 C5 Fe2 43(3)
C2 Ru2 C5 Fe2 2(3)
P1 Ru2 C5 Fe2 137(3)
P2 Ru2 C5 Fe2 -42(3)
C37 Fe2 C5 C1 -97.5(4)
C2 Fe2 C5 C1 38.7(3)
C4 Fe2 C5 C1 119.6(4)
C3 Fe2 C5 C1 82.5(3)
P2 Fe2 C5 C1 -27.7(11)
P1 Fe2 C5 C1 -179.0(5)
C37 Fe2 C5 C4 142.9(4)
C1 Fe2 C5 C4 -119.6(4)
C2 Fe2 C5 C4 -80.9(3)
C3 Fe2 C5 C4 -37.1(2)
P2 Fe2 C5 C4 -147.3(13)
P1 Fe2 C5 C4 61.4(4)
C37 Fe2 C5 C10 22.1(6)
C1 Fe2 C5 C10 119.7(5)
C2 Fe2 C5 C10 158.3(4)
C4 Fe2 C5 C10 -120.7(5)
C3 Fe2 C5 C10 -157.9(4)
P2 Fe2 C5 C10 91.9(13)
P1 Fe2 C5 C10 -59.4(6)
C37 Fe2 C5 Ru2 46(3)
C1 Fe2 C5 Ru2 144(3)
C2 Fe2 C5 Ru2 -178(3)
C4 Fe2 C5 Ru2 -97(3)
C3 Fe2 C5 Ru2 -134(3)
P2 Fe2 C5 Ru2 116(4)
P1 Fe2 C5 Ru2 -35(3)
C13 P1 C11 C12 -168.2(2)
C19 P1 C11 C12 81.0(3)
Ru2 P1 C11 C12 -37.4(3)
Fe2 P1 C11 C12 -41.9(3)
P1 C11 C12 P2 57.4(3)
C30 P2 C12 C11 -172.9(2)
C31 P2 C12 C11 79.4(2)
Fe2 P2 C12 C11 -50.0(3)
Ru2 P2 C12 C11 -53.0(3)
C19 P1 C13 C14 164.4(3)
C11 P1 C13 C14 55.1(3)
Ru2 P1 C13 C14 -69.2(4)
Fe2 P1 C13 C14 -62.7(4)
C19 P1 C13 C18 -20.8(3)
C11 P1 C13 C18 -130.1(3)
Ru2 P1 C13 C18 105.6(4)
Fe2 P1 C13 C18 112.1(4)
C18 C13 C14 C15 0.2(5)
P1 C13 C14 C15 175.1(3)
C13 C14 C15 C16 -2.1(6)
C14 C15 C16 C17 2.5(6)
C15 C16 C17 C18 -0.9(6)
C16 C17 C18 C13 -1.1(6)
C14 C13 C18 C17 1.4(5)
P1 C13 C18 C17 -173.4(3)
C13 P1 C19 C24 -98.7(3)
C11 P1 C19 C24 11.3(4)
Ru2 P1 C19 C24 129.2(4)
Fe2 P1 C19 C24 127.1(4)
C13 P1 C19 C20 86.9(3)
C11 P1 C19 C20 -163.0(3)
Ru2 P1 C19 C20 -45.2(4)
Fe2 P1 C19 C20 -47.3(4)
C24 C19 C20 C21 -1.3(6)
P1 C19 C20 C21 173.2(3)
C19 C20 C21 C22 -0.4(6)
C20 C21 C22 C23 1.7(6)
C21 C22 C23 C24 -1.2(7)
C20 C19 C24 C23 1.7(6)
P1 C19 C24 C23 -172.7(3)
C22 C23 C24 C19 -0.5(7)
C30 C25 C26 C27 -2.0(6)
C25 C26 C27 C28 1.0(7)
C26 C27 C28 C29 0.4(7)
C27 C28 C29 C30 -0.9(7)
C28 C29 C30 C25 -0.1(6)
C28 C29 C30 P2 173.5(3)
C26 C25 C30 C29 1.6(6)
C26 C25 C30 P2 -172.3(3)
C31 P2 C30 C29 133.2(3)
C12 P2 C30 C29 28.4(4)
Fe2 P2 C30 C29 -92.2(4)
Ru2 P2 C30 C29 -85.6(4)
C31 P2 C30 C25 -53.1(3)
C12 P2 C30 C25 -158.0(3)
Fe2 P2 C30 C25 81.5(4)
Ru2 P2 C30 C25 88.1(4)
C30 P2 C31 C36 144.5(3)
C12 P2 C31 C36 -104.1(3)
Fe2 P2 C31 C36 15.8(4)
Ru2 P2 C31 C36 11.3(5)
C30 P2 C31 C32 -42.5(3)
C12 P2 C31 C32 68.9(3)
Fe2 P2 C31 C32 -171.2(4)
Ru2 P2 C31 C32 -175.7(3)
C36 C31 C32 C33 0.8(5)
P2 C31 C32 C33 -172.4(3)
C31 C32 C33 C34 -1.5(6)
C32 C33 C34 C35 0.6(6)
C33 C34 C35 C36 1.0(6)
C32 C31 C36 C35 0.8(5)
P2 C31 C36 C35 173.6(3)
C34 C35 C36 C31 -1.6(6)
C5 Ru2 C37 C38 -21(2)
C4 Ru2 C37 C38 0(3)
C1 Ru2 C37 C38 -59(2)
C3 Ru2 C37 C38 -39(3)
C2 Ru2 C37 C38 -77(2)
P1 Ru2 C37 C38 107(2)
P2 Ru2 C37 C38 -168(2)
C5 Ru2 C37 Fe2 101(4)
C4 Ru2 C37 Fe2 122(5)
C1 Ru2 C37 Fe2 63(4)
C3 Ru2 C37 Fe2 83(4)
C2 Ru2 C37 Fe2 45(4)
P1 Ru2 C37 Fe2 -131(4)
P2 Ru2 C37 Fe2 -47(4)
C1 Fe2 C37 C38 -16(3)
C2 Fe2 C37 C38 -31(3)
C4 Fe2 C37 C38 46(3)
C5 Fe2 C37 C38 21(3)
C3 Fe2 C37 C38 21(3)
P2 Fe2 C37 C38 -135(3)
P1 Fe2 C37 C38 140(3)
C1 Fe2 C37 Ru2 -111(4)
C2 Fe2 C37 Ru2 -126(5)
C4 Fe2 C37 Ru2 -49(4)
C5 Fe2 C37 Ru2 -74(4)
C3 Fe2 C37 Ru2 -74(4)
P2 Fe2 C37 Ru2 130(4)
P1 Fe2 C37 Ru2 45(4)
Ru2 C37 C38 C78 13(5)
Fe2 C37 C38 C78 -24(5)
C77 Fe1 C41 C42 -89.1(4)
C43 Fe1 C41 C42 38.2(2)
C45 Fe1 C41 C42 116.3(3)
C44 Fe1 C41 C42 80.3(3)
P41 Fe1 C41 C42 -172.2(5)
P42 Fe1 C41 C42 33.4(15)
C77 Fe1 C41 C45 154.6(5)
C42 Fe1 C41 C45 -116.3(3)
C43 Fe1 C41 C45 -78.2(3)
C44 Fe1 C41 C45 -36.1(2)
P41 Fe1 C41 C45 71.4(4)
P42 Fe1 C41 C45 -82.9(15)
C77 Fe1 C41 C46 31.3(7)
C42 Fe1 C41 C46 120.4(5)
C43 Fe1 C41 C46 158.5(4)
C45 Fe1 C41 C46 -123.3(5)
C44 Fe1 C41 C46 -159.4(4)
P41 Fe1 C41 C46 -51.9(6)
P42 Fe1 C41 C46 153.8(14)
C77 Fe1 C41 Ru1 128(7)
C42 Fe1 C41 Ru1 -143(7)
C43 Fe1 C41 Ru1 -104(7)
C45 Fe1 C41 Ru1 -26(7)
C44 Fe1 C41 Ru1 -62(7)
P41 Fe1 C41 Ru1 45(7)
P42 Fe1 C41 Ru1 -109(7)
C77 Ru1 C41 C42 -85.0(3)
C43 Ru1 C41 C42 36.9(2)
C45 Ru1 C41 C42 116.5(3)
P41 Ru1 C41 C42 -167.4(4)
C44 Ru1 C41 C42 79.2(2)
P42 Ru1 C41 C42 17.6(8)
C77 Ru1 C41 C45 158.4(3)
C42 Ru1 C41 C45 -116.5(3)
C43 Ru1 C41 C45 -79.7(2)
P41 Ru1 C41 C45 76.0(3)
C44 Ru1 C41 C45 -37.4(2)
P42 Ru1 C41 C45 -99.0(8)
C77 Ru1 C41 C46 37.1(4)
C42 Ru1 C41 C46 122.2(5)
C43 Ru1 C41 C46 159.0(4)
C45 Ru1 C41 C46 -121.3(5)
P41 Ru1 C41 C46 -45.3(5)
C44 Ru1 C41 C46 -158.6(4)
P42 Ru1 C41 C46 139.7(7)
C77 Ru1 C41 Fe1 -48(7)
C42 Ru1 C41 Fe1 37(7)
C43 Ru1 C41 Fe1 74(7)
C45 Ru1 C41 Fe1 153(7)
P41 Ru1 C41 Fe1 -131(7)
C44 Ru1 C41 Fe1 116(7)
P42 Ru1 C41 Fe1 54(6)
C45 C41 C42 C43 0.8(4)
C46 C41 C42 C43 175.9(4)
Fe1 C41 C42 C43 -64.0(4)
Ru1 C41 C42 C43 -61.8(3)
C45 C41 C42 C47 -174.6(4)
C46 C41 C42 C47 0.5(6)
Fe1 C41 C42 C47 120.6(5)
Ru1 C41 C42 C47 122.8(4)
C45 C41 C42 Fe1 64.9(4)
C46 C41 C42 Fe1 -120.0(5)
Ru1 C41 C42 Fe1 2.2(4)
C45 C41 C42 Ru1 62.6(3)
C46 C41 C42 Ru1 -122.3(4)
Fe1 C41 C42 Ru1 -2.2(4)
C77 Fe1 C42 C43 -147.4(4)
C41 Fe1 C42 C43 116.7(3)
C45 Fe1 C42 C43 78.3(3)
C44 Fe1 C42 C43 36.9(2)
P41 Fe1 C42 C43 135.0(12)
P42 Fe1 C42 C43 -51.3(5)
C77 Fe1 C42 C41 95.9(4)
C43 Fe1 C42 C41 -116.7(3)
C45 Fe1 C42 C41 -38.4(2)
C44 Fe1 C42 C41 -79.8(3)
P41 Fe1 C42 C41 18.3(12)
P42 Fe1 C42 C41 -168.0(5)
C77 Fe1 C42 C47 -24.6(6)
C41 Fe1 C42 C47 -120.5(5)
C43 Fe1 C42 C47 122.8(5)
C45 Fe1 C42 C47 -158.9(4)
C44 Fe1 C42 C47 159.7(4)
P41 Fe1 C42 C47 -102.2(12)
P42 Fe1 C42 C47 71.5(6)
C77 Fe1 C42 Ru1 -140(9)
C41 Fe1 C42 Ru1 124(9)
C43 Fe1 C42 Ru1 8(9)
C45 Fe1 C42 Ru1 86(9)
C44 Fe1 C42 Ru1 45(9)
P41 Fe1 C42 Ru1 143(10)
P42 Fe1 C42 Ru1 -44(9)
C77 Ru1 C42 C43 -149.4(3)
C41 Ru1 C42 C43 117.3(3)
C45 Ru1 C42 C43 79.7(3)
P41 Ru1 C42 C43 141.1(7)
C44 Ru1 C42 C43 37.8(2)
P42 Ru1 C42 C43 -54.6(3)
C77 Ru1 C42 C41 93.2(3)
C43 Ru1 C42 C41 -117.3(3)
C45 Ru1 C42 C41 -37.7(2)
P41 Ru1 C42 C41 23.8(6)
C44 Ru1 C42 C41 -79.5(2)
P42 Ru1 C42 C41 -172.0(4)
C77 Ru1 C42 C47 -28.3(5)
C41 Ru1 C42 C47 -121.5(5)
C43 Ru1 C42 C47 121.2(5)
C45 Ru1 C42 C47 -159.1(4)
P41 Ru1 C42 C47 -97.7(7)
C44 Ru1 C42 C47 159.0(4)
P42 Ru1 C42 C47 66.6(5)
C77 Ru1 C42 Fe1 38(9)
C41 Ru1 C42 Fe1 -55(9)
C43 Ru1 C42 Fe1 -172(9)
C45 Ru1 C42 Fe1 -93(9)
P41 Ru1 C42 Fe1 -31(9)
C44 Ru1 C42 Fe1 -134(9)
P42 Ru1 C42 Fe1 133(9)
C41 C42 C43 C44 -1.2(4)
C47 C42 C43 C44 174.1(3)
Fe1 C42 C43 C44 -63.1(4)
Ru1 C42 C43 C44 -63.4(3)
C41 C42 C43 C48 -172.2(3)
C47 C42 C43 C48 3.2(6)
Fe1 C42 C43 C48 126.0(4)
Ru1 C42 C43 C48 125.6(4)
C41 C42 C43 Fe1 61.9(4)
C47 C42 C43 Fe1 -122.8(5)
Ru1 C42 C43 Fe1 -0.4(4)
C41 C42 C43 Ru1 62.2(3)
C47 C42 C43 Ru1 -122.4(4)
Fe1 C42 C43 Ru1 0.4(4)
C77 Fe1 C43 C42 42.3(6)
C41 Fe1 C43 C42 -39.2(3)
C45 Fe1 C43 C42 -82.7(3)
C44 Fe1 C43 C42 -118.4(3)
P41 Fe1 C43 C42 -144.5(11)
P42 Fe1 C43 C42 139.3(4)
C77 Fe1 C43 C44 160.7(7)
C41 Fe1 C43 C44 79.2(3)
C42 Fe1 C43 C44 118.4(3)
C45 Fe1 C43 C44 35.7(2)
P41 Fe1 C43 C44 -26.2(10)
P42 Fe1 C43 C44 -102.3(3)
C77 Fe1 C43 C48 -75.9(8)
C41 Fe1 C43 C48 -157.5(4)
C42 Fe1 C43 C48 -118.3(5)
C45 Fe1 C43 C48 159.1(4)
C44 Fe1 C43 C48 123.4(5)
P41 Fe1 C43 C48 97.2(11)
P42 Fe1 C43 C48 21.1(6)
C77 Fe1 C43 Ru1 -134(4)
C41 Fe1 C43 Ru1 144(4)
C42 Fe1 C43 Ru1 -177(4)
C45 Fe1 C43 Ru1 101(4)
C44 Fe1 C43 Ru1 65(4)
P41 Fe1 C43 Ru1 39(3)
P42 Fe1 C43 Ru1 -37(4)
C77 Ru1 C43 C42 34.5(4)
C41 Ru1 C43 C42 -37.0(2)
C45 Ru1 C43 C42 -79.1(3)
P41 Ru1 C43 C42 -124.5(10)
C44 Ru1 C43 C42 -116.6(3)
P42 Ru1 C43 C42 135.4(3)
C77 Ru1 C43 C44 151.1(4)
C41 Ru1 C43 C44 79.6(2)
C42 Ru1 C43 C44 116.6(3)
C45 Ru1 C43 C44 37.5(2)
P41 Ru1 C43 C44 -8.0(9)
P42 Ru1 C43 C44 -108.0(3)
C77 Ru1 C43 C48 -87.9(5)
C41 Ru1 C43 C48 -159.4(4)
C42 Ru1 C43 C48 -122.5(5)
C45 Ru1 C43 C48 158.4(4)
P41 Ru1 C43 C48 113.0(9)
C44 Ru1 C43 C48 121.0(5)
P42 Ru1 C43 C48 13.0(5)
C77 Ru1 C43 Fe1 38(4)
C41 Ru1 C43 Fe1 -34(4)
C42 Ru1 C43 Fe1 3(4)
C45 Ru1 C43 Fe1 -76(4)
P41 Ru1 C43 Fe1 -121(4)
C44 Ru1 C43 Fe1 -113(4)
P42 Ru1 C43 Fe1 139(4)
C42 C43 C44 C45 1.2(4)
C48 C43 C44 C45 172.1(3)
Fe1 C43 C44 C45 -57.9(4)
Ru1 C43 C44 C45 -63.4(3)
C42 C43 C44 C49 -166.2(3)
C48 C43 C44 C49 4.8(6)
Fe1 C43 C44 C49 134.8(4)
Ru1 C43 C44 C49 129.2(4)
C42 C43 C44 Fe1 59.0(4)
C48 C43 C44 Fe1 -130.0(5)
Ru1 C43 C44 Fe1 -5.6(3)
C42 C43 C44 Ru1 64.6(3)
C48 C43 C44 Ru1 -124.4(4)
Fe1 C43 C44 Ru1 5.6(3)
C77 Fe1 C44 C45 70.0(16)
C41 Fe1 C44 C45 37.8(2)
C42 Fe1 C44 C45 82.4(3)
C43 Fe1 C44 C45 120.3(4)
P41 Fe1 C44 C45 -72.8(4)
P42 Fe1 C44 C45 -155.7(5)
C77 Fe1 C44 C43 -50.3(15)
C41 Fe1 C44 C43 -82.5(3)
C42 Fe1 C44 C43 -37.9(2)
C45 Fe1 C44 C43 -120.3(4)
P41 Fe1 C44 C43 166.9(5)
P42 Fe1 C44 C43 84.0(4)
C77 Fe1 C44 C49 -169.0(13)
C41 Fe1 C44 C49 158.8(5)
C42 Fe1 C44 C49 -156.6(5)
C43 Fe1 C44 C49 -118.7(6)
C45 Fe1 C44 C49 121.0(6)
P41 Fe1 C44 C49 48.2(7)
P42 Fe1 C44 C49 -34.7(7)
C77 Fe1 C44 Ru1 -176(5)
C41 Fe1 C44 Ru1 151(4)
C42 Fe1 C44 Ru1 -164(4)
C43 Fe1 C44 Ru1 -126(3)
C45 Fe1 C44 Ru1 114(3)
P41 Fe1 C44 Ru1 41(3)
P42 Fe1 C44 Ru1 -42(3)
C77 Ru1 C44 C45 66.3(6)
C41 Ru1 C44 C45 37.6(2)
C42 Ru1 C44 C45 79.2(3)
C43 Ru1 C44 C45 116.3(3)
P41 Ru1 C44 C45 -67.2(4)
P42 Ru1 C44 C45 -163.7(3)
C77 Ru1 C44 C43 -49.9(6)
C41 Ru1 C44 C43 -78.7(2)
C42 Ru1 C44 C43 -37.1(2)
C45 Ru1 C44 C43 -116.3(3)
P41 Ru1 C44 C43 176.6(4)
P42 Ru1 C44 C43 80.1(3)
C77 Ru1 C44 C49 -171.3(5)
C41 Ru1 C44 C49 159.9(4)
C42 Ru1 C44 C49 -158.5(4)
C43 Ru1 C44 C49 -121.4(5)
C45 Ru1 C44 C49 122.3(5)
P41 Ru1 C44 C49 55.1(6)
P42 Ru1 C44 C49 -41.4(5)
C77 Ru1 C44 Fe1 2(3)
C41 Ru1 C44 Fe1 -27(3)
C42 Ru1 C44 Fe1 15(3)
C43 Ru1 C44 Fe1 52(3)
C45 Ru1 C44 Fe1 -64(3)
P41 Ru1 C44 Fe1 -131(4)
P42 Ru1 C44 Fe1 132(4)
C43 C44 C45 C41 -0.7(4)
C49 C44 C45 C41 166.6(3)
Fe1 C44 C45 C41 -57.8(4)
Ru1 C44 C45 C41 -64.1(3)
C43 C44 C45 C50 -171.5(3)
C49 C44 C45 C50 -4.2(6)
Fe1 C44 C45 C50 131.4(5)
Ru1 C44 C45 C50 125.1(4)
C43 C44 C45 Fe1 57.1(4)
C49 C44 C45 Fe1 -135.6(5)
Ru1 C44 C45 Fe1 -6.3(3)
C43 C44 C45 Ru1 63.4(3)
C49 C44 C45 Ru1 -129.3(4)
Fe1 C44 C45 Ru1 6.3(3)
C42 C41 C45 C44 -0.1(4)
C46 C41 C45 C44 -175.2(4)
Fe1 C41 C45 C44 62.0(4)
Ru1 C41 C45 C44 63.6(3)
C42 C41 C45 C50 170.8(3)
C46 C41 C45 C50 -4.3(6)
Fe1 C41 C45 C50 -127.1(5)
Ru1 C41 C45 C50 -125.5(4)
C42 C41 C45 Fe1 -62.1(4)
C46 C41 C45 Fe1 122.8(5)
Ru1 C41 C45 Fe1 1.6(4)
C42 C41 C45 Ru1 -63.7(3)
C46 C41 C45 Ru1 121.2(4)
Fe1 C41 C45 Ru1 -1.6(4)
C77 Fe1 C45 C44 -154.2(9)
C41 Fe1 C45 C44 -119.0(4)
C42 Fe1 C45 C44 -79.6(3)
C43 Fe1 C45 C44 -36.3(2)
P41 Fe1 C45 C44 119.2(4)
P42 Fe1 C45 C44 34.8(6)
C77 Fe1 C45 C41 -35.2(7)
C42 Fe1 C45 C41 39.4(3)
C43 Fe1 C45 C41 82.7(3)
C44 Fe1 C45 C41 119.0(4)
P41 Fe1 C45 C41 -121.8(4)
P42 Fe1 C45 C41 153.8(8)
C77 Fe1 C45 C50 82.2(9)
C41 Fe1 C45 C50 117.3(5)
C42 Fe1 C45 C50 156.7(4)
C43 Fe1 C45 C50 -159.9(4)
C44 Fe1 C45 C50 -123.7(5)
P41 Fe1 C45 C50 -4.5(6)
P42 Fe1 C45 C50 -88.8(8)
C77 Fe1 C45 Ru1 130(4)
C41 Fe1 C45 Ru1 165(4)
C42 Fe1 C45 Ru1 -155(4)
C43 Fe1 C45 Ru1 -112(4)
C44 Fe1 C45 Ru1 -76(4)
P41 Fe1 C45 Ru1 44(4)
P42 Fe1 C45 Ru1 -41(3)
C77 Ru1 C45 C44 -142.3(4)
C41 Ru1 C45 C44 -116.6(3)
C42 Ru1 C45 C44 -79.3(2)
C43 Ru1 C45 C44 -37.9(2)
P41 Ru1 C45 C44 126.5(3)
P42 Ru1 C45 C44 25.2(5)
C77 Ru1 C45 C41 -25.7(4)
C42 Ru1 C45 C41 37.2(2)
C43 Ru1 C45 C41 78.7(3)
P41 Ru1 C45 C41 -116.9(3)
C44 Ru1 C45 C41 116.6(3)
P42 Ru1 C45 C41 141.8(5)
C77 Ru1 C45 C50 96.0(5)
C41 Ru1 C45 C50 121.8(4)
C42 Ru1 C45 C50 159.0(4)
C43 Ru1 C45 C50 -159.6(4)
P41 Ru1 C45 C50 4.8(5)
C44 Ru1 C45 C50 -121.7(4)
P42 Ru1 C45 C50 -96.5(5)
C77 Ru1 C45 Fe1 -40(3)
C41 Ru1 C45 Fe1 -14(4)
C42 Ru1 C45 Fe1 23(4)
C43 Ru1 C45 Fe1 65(4)
P41 Ru1 C45 Fe1 -131(4)
C44 Ru1 C45 Fe1 102(4)
P42 Ru1 C45 Fe1 128(4)
C59 P41 C51 C52 -178.3(2)
C53 P41 C51 C52 -73.1(3)
Ru1 P41 C51 C52 52.9(3)
Fe1 P41 C51 C52 56.8(3)
P41 C51 C52 P42 -53.5(3)
C71 P42 C52 C51 160.7(2)
C65 P42 C52 C51 -92.8(3)
Ru1 P42 C52 C51 32.0(3)
Fe1 P42 C52 C51 29.7(4)
C59 P41 C53 C58 46.8(3)
C51 P41 C53 C58 -62.4(3)
Ru1 P41 C53 C58 -176.7(3)
Fe1 P41 C53 C58 178.6(4)
C59 P41 C53 C54 -137.7(3)
C51 P41 C53 C54 113.0(3)
Ru1 P41 C53 C54 -1.3(4)
Fe1 P41 C53 C54 -6.0(4)
C58 C53 C54 C55 -1.2(5)
P41 C53 C54 C55 -176.6(3)
C53 C54 C55 C56 1.0(6)
C54 C55 C56 C57 0.0(6)
C55 C56 C57 C58 -0.8(6)
C56 C57 C58 C53 0.6(6)
C54 C53 C58 C57 0.4(5)
P41 C53 C58 C57 175.9(3)
C53 P41 C59 C60 48.6(3)
C51 P41 C59 C60 152.9(3)
Ru1 P41 C59 C60 -88.0(3)
Fe1 P41 C59 C60 -87.4(4)
C53 P41 C59 C64 -132.3(3)
C51 P41 C59 C64 -28.0(3)
Ru1 P41 C59 C64 91.1(4)
Fe1 P41 C59 C64 91.7(4)
C64 C59 C60 C61 0.1(6)
P41 C59 C60 C61 179.2(3)
C59 C60 C61 C62 1.2(6)
C60 C61 C62 C63 -1.6(6)
C61 C62 C63 C64 0.8(6)
C60 C59 C64 C63 -0.9(5)
P41 C59 C64 C63 180.0(3)
C62 C63 C64 C59 0.5(6)
C71 P42 C65 C66 -109.1(3)
C52 P42 C65 C66 142.1(3)
Ru1 P42 C65 C66 23.9(4)
Fe1 P42 C65 C66 21.1(4)
C71 P42 C65 C70 66.5(3)
C52 P42 C65 C70 -42.2(3)
Ru1 P42 C65 C70 -160.5(3)
Fe1 P42 C65 C70 -163.3(4)
C70 C65 C66 C67 -0.3(5)
P42 C65 C66 C67 175.3(3)
C65 C66 C67 C68 1.6(6)
C66 C67 C68 C69 -1.6(6)
C67 C68 C69 C70 0.3(6)
C68 C69 C70 C65 1.0(6)
C66 C65 C70 C69 -1.0(6)
P42 C65 C70 C69 -176.7(3)
C65 P42 C71 C72 21.6(3)
C52 P42 C71 C72 129.4(3)
Ru1 P42 C71 C72 -109.8(3)
Fe1 P42 C71 C72 -104.7(4)
C65 P42 C71 C76 -160.8(3)
C52 P42 C71 C76 -53.0(3)
Ru1 P42 C71 C76 67.8(4)
Fe1 P42 C71 C76 72.9(4)
C76 C71 C72 C73 0.4(5)
P42 C71 C72 C73 178.0(3)
C71 C72 C73 C74 1.1(6)
C72 C73 C74 C75 -1.7(6)
C73 C74 C75 C76 0.7(6)
C74 C75 C76 C71 0.9(6)
C72 C71 C76 C75 -1.4(5)
P42 C71 C76 C75 -179.1(3)
C41 Fe1 C77 C78 12.5(18)
C42 Fe1 C77 C78 -27.9(18)
C43 Fe1 C77 C78 -53.2(19)
C45 Fe1 C77 C78 34(2)
C44 Fe1 C77 C78 -17(3)
P41 Fe1 C77 C78 130.0(15)
P42 Fe1 C77 C78 -152.2(14)
C41 Fe1 C77 Ru1 -155(4)
C42 Fe1 C77 Ru1 165(4)
C43 Fe1 C77 Ru1 140(4)
C45 Fe1 C77 Ru1 -133(4)
C44 Fe1 C77 Ru1 176(5)
P41 Fe1 C77 Ru1 -37(3)
P42 Fe1 C77 Ru1 41(3)
C41 Ru1 C77 C78 -2(3)
C42 Ru1 C77 C78 -38(3)
C43 Ru1 C77 C78 -58(3)
C45 Ru1 C77 C78 13(3)
P41 Ru1 C77 C78 115(3)
C44 Ru1 C77 C78 -27(3)
P42 Ru1 C77 C78 -159(2)
C41 Ru1 C77 Fe1 22(3)
C42 Ru1 C77 Fe1 -13(3)
C43 Ru1 C77 Fe1 -33(3)
C45 Ru1 C77 Fe1 37(3)
P41 Ru1 C77 Fe1 140(4)
C44 Ru1 C77 Fe1 -2(3)
P42 Ru1 C77 Fe1 -135(4)
Fe1 C77 C78 C38 44(5)
Ru1 C77 C78 C38 57(5)
C37 C38 C78 C77 28(6)
O1 Cl4 C80 Cl3 88.1(6)
